data_4304799
loop_
_publ_author_name
'Tsuyoshi Matsumoto'
'Yosuke Matsui'
'Mikinao Ito'
'Kazuyuki Tatsumi'

_publ_section_title
;
Synthesis of Ge2NiS4 Clusters and the Thermal Transformation to a
Ge4Ni6S12 Cluster
;
_journal_name_full 'Inorganic Chemistry'
_journal_page_first 1901
_journal_page_last 1903
_journal_paper_doi 10.1021/ic702379y
_journal_volume 47
_journal_year 2008
_chemical_formula_moiety 'C74 H74 Ge2 Ni P2 S4 '
_chemical_formula_sum 'C74 H74 Ge2 Ni P2 S4'
_chemical_formula_weight 1357.47
_space_group_IT_number 15
_symmetry_cell_setting monoclinic
_symmetry_Int_Tables_number 15
_symmetry_space_group_name_Hall '-C 2yc'
_symmetry_space_group_name_H-M 'C 1 2/c 1'
_cell_angle_alpha 90.0000
_cell_angle_beta 127.5938(18)
_cell_angle_gamma 90.0000
_cell_formula_units_Z 8
_cell_length_a 30.814(3)
_cell_length_b 21.9372(16)
_cell_length_c 30.454(3)
_cell_measurement_reflns_used 13567
_cell_measurement_temperature 243.1
_cell_measurement_theta_max 27.4
_cell_measurement_theta_min 3.0
_cell_volume 16311(3)
_computing_cell_refinement CrystalClear
_computing_data_collection CrystalClear
_computing_data_reduction CrystalStructure
_computing_publication_material 'CrystalStructure 3.8'
_computing_structure_refinement SHELXL
_computing_structure_solution 'DIRDIF99 (PATTY)'
_diffrn_detector_area_resol_mean 12.20
_diffrn_measured_fraction_theta_full 0.997
_diffrn_measured_fraction_theta_max 0.997
_diffrn_measurement_device_type 'Rigaku Quantum'
_diffrn_measurement_method \w
_diffrn_radiation_type 'Mo K\a'
_diffrn_radiation_wavelength 0.71070
_diffrn_reflns_av_R_equivalents 0.093
_diffrn_reflns_limit_h_max 39
_diffrn_reflns_limit_h_min -39
_diffrn_reflns_limit_k_max 28
_diffrn_reflns_limit_k_min -28
_diffrn_reflns_limit_l_max 39
_diffrn_reflns_limit_l_min -38
_diffrn_reflns_number 91233
_diffrn_reflns_theta_full 27.48
_diffrn_reflns_theta_max 27.48
_exptl_absorpt_coefficient_mu 1.136
_exptl_absorpt_correction_T_max 0.978
_exptl_absorpt_correction_T_min 0.762
_exptl_absorpt_correction_type multi-scan
_exptl_absorpt_process_details 'Jacobson, R. (1998) Private communication'
_exptl_crystal_colour orange
_exptl_crystal_density_diffrn 1.105
_exptl_crystal_density_method 'not measured'
_exptl_crystal_description block
_exptl_crystal_F_000 5632.00
_exptl_crystal_size_max 0.15
_exptl_crystal_size_mid 0.05
_exptl_crystal_size_min 0.02
_refine_diff_density_max 1.29
_refine_diff_density_min -0.70
_refine_ls_extinction_method none
_refine_ls_goodness_of_fit_ref 1.367
_refine_ls_hydrogen_treatment refall
_refine_ls_number_parameters 749
_refine_ls_number_reflns 18666
_refine_ls_R_factor_gt 0.0860
_refine_ls_shift/su_max 0.0000
_refine_ls_structure_factor_coef Fsqd
_refine_ls_weighting_details 'w = 1/[\s^2^(Fo^2^)+(0.1000P)^2^+0.0000P] where P=(Fo^2^+2Fc^2^)/3'
_refine_ls_weighting_scheme calc
_refine_ls_wR_factor_ref 0.2642
_reflns_number_gt 12016
_reflns_number_total 18666
_reflns_threshold_expression F^2^>2.0\s(F^2^)
_cod_data_source_file ic702379y-file010_1.cif
_cod_data_source_block '_[DmpGeS]2S2Ni(dppe)'
_cod_original_formula_sum 'C74 H74 Ge2 Ni P2 S4 '
_cod_database_code 4304799

loop_
_symmetry_equiv_pos_site_id
_symmetry_equiv_pos_as_xyz
1 +X,+Y,+Z
2 -X,+Y,1/2-Z
3 -X,-Y,-Z
4 +X,-Y,1/2+Z
5 1/2+X,1/2+Y,+Z
6 1/2-X,1/2+Y,1/2-Z
7 1/2-X,1/2-Y,-Z
8 1/2+X,1/2-Y,1/2+Z

loop_
_atom_site_label
_atom_site_type_symbol
_atom_site_fract_x
_atom_site_fract_y
_atom_site_fract_z
_atom_site_U_iso_or_equiv
_atom_site_adp_type
_atom_site_occupancy
_atom_site_symmetry_multiplicity
_atom_site_calc_flag
_atom_site_refinement_flags
_atom_site_disorder_assembly
_atom_site_disorder_group
Ge(1) Ge 0.14108(2) 0.18638(2) 0.16368(2) 0.04349(16) Uani 1.00 1 d . . .
Ge(2) Ge 0.13408(2) 0.25775(2) 0.08098(2) 0.04312(16) Uani 1.00 1 d . . .
Ni(1) Ni 0.00391(3) 0.18293(3) 0.03070(3) 0.04453(18) Uani 1.00 1 d . . .
S(1) S 0.13167(6) 0.28747(6) 0.15000(6) 0.0507(3) Uani 1.00 1 d . . .
S(2) S 0.18212(5) 0.17314(6) 0.12421(6) 0.0496(3) Uani 1.00 1 d . . .
S(3) S 0.06182(5) 0.14056(7) 0.11377(6) 0.0534(3) Uani 1.00 1 d . . .
S(4) S 0.05114(5) 0.23356(6) 0.00884(6) 0.0484(3) Uani 1.00 1 d . . .
P(1) P -0.05556(6) 0.12681(7) 0.02831(6) 0.0510(3) Uani 1.00 1 d . . .
P(2) P -0.06450(6) 0.23236(7) -0.03947(6) 0.0527(3) Uani 1.00 1 d . . .
C(1) C 0.1834(2) 0.1580(2) 0.2415(2) 0.0517(12) Uani 1.00 1 d . . .
C(2) C 0.2173(2) 0.1063(2) 0.2590(2) 0.0523(12) Uani 1.00 1 d . . .
C(3) C 0.2441(2) 0.0855(3) 0.3127(2) 0.0747(18) Uani 1.00 1 d . . .
C(4) C 0.2387(3) 0.1136(3) 0.3493(2) 0.088(2) Uani 1.00 1 d . . .
C(5) C 0.2059(2) 0.1651(3) 0.3317(2) 0.079(2) Uani 1.00 1 d . . .
C(6) C 0.1784(2) 0.1878(2) 0.2790(2) 0.0595(14) Uani 1.00 1 d . . .
C(7) C 0.2274(2) 0.0731(2) 0.2236(2) 0.0519(12) Uani 1.00 1 d . . .
C(8) C 0.2725(2) 0.0890(2) 0.2252(2) 0.0570(13) Uani 1.00 1 d . . .
C(9) C 0.2843(2) 0.0545(3) 0.1948(2) 0.0666(16) Uani 1.00 1 d . . .
C(10) C 0.2512(2) 0.0049(2) 0.1628(2) 0.0674(16) Uani 1.00 1 d . . .
C(11) C 0.2084(2) -0.0094(2) 0.1621(2) 0.0688(16) Uani 1.00 1 d . . .
C(12) C 0.1950(2) 0.0227(2) 0.1906(2) 0.0650(16) Uani 1.00 1 d . . .
C(13) C 0.3084(2) 0.1422(3) 0.2603(2) 0.0726(17) Uani 1.00 1 d . . .
C(14) C 0.2658(3) -0.0319(3) 0.1297(3) 0.101(2) Uani 1.00 1 d . . .
C(15) C 0.1466(2) 0.0022(2) 0.1890(3) 0.0772(19) Uani 1.00 1 d . . .
C(16) C 0.1429(2) 0.2433(3) 0.2633(2) 0.0639(15) Uani 1.00 1 d . . .
C(17) C 0.0894(2) 0.2371(3) 0.2440(2) 0.0703(17) Uani 1.00 1 d . . .
C(18) C 0.0583(3) 0.2896(4) 0.2323(3) 0.091(2) Uani 1.00 1 d . . .
C(19) C 0.0789(4) 0.3451(5) 0.2386(3) 0.102(2) Uani 1.00 1 d . . .
C(20) C 0.1324(4) 0.3514(3) 0.2587(3) 0.095(2) Uani 1.00 1 d . . .
C(21) C 0.1654(2) 0.3015(3) 0.2717(2) 0.0719(17) Uani 1.00 1 d . . .
C(22) C 0.0635(2) 0.1753(3) 0.2348(3) 0.086(2) Uani 1.00 1 d . . .
C(23) C 0.0444(4) 0.4036(5) 0.2237(5) 0.156(4) Uani 1.00 1 d . . .
C(24) C 0.2248(3) 0.3098(4) 0.2955(3) 0.096(2) Uani 1.00 1 d . . .
C(25) C 0.1722(2) 0.3137(2) 0.0639(2) 0.0509(12) Uani 1.00 1 d . . .
C(26) C 0.1968(2) 0.2913(2) 0.0414(2) 0.0603(14) Uani 1.00 1 d . . .
C(27) C 0.2257(3) 0.3296(3) 0.0320(3) 0.088(2) Uani 1.00 1 d . . .
C(28) C 0.2304(4) 0.3912(3) 0.0454(4) 0.113(3) Uani 1.00 1 d . . .
C(29) C 0.2067(3) 0.4145(3) 0.0672(3) 0.084(2) Uani 1.00 1 d . . .
C(30) C 0.1761(2) 0.3771(2) 0.0758(2) 0.0580(14) Uani 1.00 1 d . . .
C(31) C 0.1919(2) 0.2257(2) 0.0250(2) 0.0529(13) Uani 1.00 1 d . . .
C(32) C 0.1454(2) 0.2070(2) -0.0261(2) 0.0606(14) Uani 1.00 1 d . . .
C(33) C 0.1401(2) 0.1456(2) -0.0415(2) 0.0674(16) Uani 1.00 1 d . . .
C(34) C 0.1793(2) 0.1040(2) -0.0056(3) 0.0657(16) Uani 1.00 1 d . . .
C(35) C 0.2259(2) 0.1232(2) 0.0435(3) 0.0673(16) Uani 1.00 1 d . . .
C(36) C 0.2330(2) 0.1849(2) 0.0593(2) 0.0576(14) Uani 1.00 1 d . . .
C(37) C 0.1031(2) 0.2516(3) -0.0676(3) 0.0740(18) Uani 1.00 1 d . . .
C(38) C 0.1704(3) 0.0366(3) -0.0222(3) 0.088(2) Uani 1.00 1 d . . .
C(39) C 0.2852(2) 0.2035(3) 0.1146(3) 0.0753(18) Uani 1.00 1 d . . .
C(40) C 0.1488(2) 0.4081(2) 0.0965(2) 0.0545(13) Uani 1.00 1 d . . .
C(41) C 0.1794(2) 0.4253(2) 0.1520(2) 0.0616(15) Uani 1.00 1 d . . .
C(42) C 0.1558(2) 0.4615(2) 0.1701(2) 0.0660(15) Uani 1.00 1 d . . .
C(43) C 0.1030(2) 0.4814(2) 0.1348(2) 0.0633(15) Uani 1.00 1 d . . .
C(44) C 0.0723(2) 0.4635(2) 0.0798(3) 0.0659(16) Uani 1.00 1 d . . .
C(45) C 0.0935(2) 0.4264(2) 0.0592(2) 0.0615(14) Uani 1.00 1 d . . .
C(46) C 0.2389(2) 0.4039(3) 0.1936(3) 0.0803(19) Uani 1.00 1 d . . .
C(47) C 0.0786(3) 0.5225(3) 0.1533(3) 0.093(2) Uani 1.00 1 d . . .
C(48) C 0.0574(2) 0.4083(2) 0.0005(2) 0.0737(18) Uani 1.00 1 d . . .
C(49) C -0.1201(2) 0.1334(3) -0.0403(2) 0.0689(16) Uani 1.00 1 d . . .
C(50) C -0.1283(2) 0.2013(3) -0.0564(2) 0.0678(16) Uani 1.00 1 d . . .
C(51) C -0.0741(2) 0.1548(2) 0.0712(2) 0.0580(13) Uani 1.00 1 d . . .
C(52) C -0.0591(2) 0.2124(2) 0.0931(2) 0.0624(15) Uani 1.00 1 d . . .
C(53) C -0.0800(3) 0.2380(3) 0.1179(3) 0.0776(19) Uani 1.00 1 d . . .
C(54) C -0.1124(3) 0.2045(3) 0.1255(3) 0.087(2) Uani 1.00 1 d . . .
C(55) C -0.1279(3) 0.1470(4) 0.1028(3) 0.100(2) Uani 1.00 1 d . . .
C(56) C -0.1086(2) 0.1211(3) 0.0768(3) 0.0763(19) Uani 1.00 1 d . . .
C(57) C -0.0439(2) 0.0452(2) 0.0406(2) 0.0532(13) Uani 1.00 1 d . . .
C(58) C -0.0163(2) 0.0219(2) 0.0937(3) 0.0686(16) Uani 1.00 1 d . . .
C(59) C -0.0060(2) -0.0406(3) 0.1047(3) 0.0736(17) Uani 1.00 1 d . . .
C(60) C -0.0246(3) -0.0787(3) 0.0614(3) 0.0773(19) Uani 1.00 1 d . . .
C(61) C -0.0520(3) -0.0569(3) 0.0089(4) 0.092(2) Uani 1.00 1 d . . .
C(62) C -0.0619(2) 0.0061(3) -0.0015(3) 0.0708(17) Uani 1.00 1 d . . .
C(63) C -0.0763(2) 0.2334(3) -0.1055(2) 0.0666(16) Uani 1.00 1 d . . .
C(64) C -0.1057(3) 0.1877(3) -0.1441(3) 0.101(2) Uani 1.00 1 d . . .
C(65) C -0.1151(5) 0.1861(4) -0.1933(3) 0.132(3) Uani 1.00 1 d . . .
C(66) C -0.0891(4) 0.2308(5) -0.2039(3) 0.117(3) Uani 1.00 1 d . . .
C(67) C -0.0609(3) 0.2770(4) -0.1674(3) 0.102(2) Uani 1.00 1 d . . .
C(68) C -0.0531(2) 0.2791(3) -0.1173(2) 0.0785(19) Uani 1.00 1 d . . .
C(69) C -0.0666(2) 0.3111(2) -0.0227(2) 0.0550(13) Uani 1.00 1 d . . .
C(70) C -0.1091(2) 0.3495(3) -0.0616(3) 0.0711(17) Uani 1.00 1 d . . .
C(71) C -0.1131(3) 0.4059(3) -0.0473(3) 0.089(2) Uani 1.00 1 d . . .
C(72) C -0.0785(3) 0.4246(3) 0.0069(4) 0.088(2) Uani 1.00 1 d . . .
C(73) C -0.0352(3) 0.3863(3) 0.0478(3) 0.0767(18) Uani 1.00 1 d . . .
C(74) C -0.0290(2) 0.3307(2) 0.0319(2) 0.0628(15) Uani 1.00 1 d . . .
H(1) H 0.2667 0.0510 0.3244 0.090 Uiso 1.00 1 c R . .
H(2) H 0.2567 0.0984 0.3854 0.106 Uiso 1.00 1 c R . .
H(3) H 0.2023 0.1851 0.3566 0.095 Uiso 1.00 1 c R . .
H(4) H 0.3146 0.0647 0.1960 0.080 Uiso 1.00 1 c R . .
H(5) H 0.1866 -0.0432 0.1411 0.083 Uiso 1.00 1 c R . .
H(6) H 0.2943 0.1793 0.2385 0.087 Uiso 1.00 1 c R . .
H(7) H 0.3455 0.1351 0.2730 0.087 Uiso 1.00 1 c R . .
H(8) H 0.3085 0.1464 0.2921 0.087 Uiso 1.00 1 c R . .
H(9) H 0.2472 -0.0141 0.0932 0.121 Uiso 1.00 1 c R . .
H(10) H 0.2541 -0.0739 0.1261 0.121 Uiso 1.00 1 c R . .
H(11) H 0.3050 -0.0307 0.1492 0.121 Uiso 1.00 1 c R . .
H(12) H 0.1589 -0.0278 0.2178 0.093 Uiso 1.00 1 c R . .
H(13) H 0.1186 -0.0157 0.1531 0.093 Uiso 1.00 1 c R . .
H(14) H 0.1314 0.0371 0.1950 0.093 Uiso 1.00 1 c R . .
H(15) H 0.0220 0.2856 0.2197 0.110 Uiso 1.00 1 c R . .
H(16) H 0.1469 0.3907 0.2638 0.114 Uiso 1.00 1 c R . .
H(17) H 0.0460 0.1623 0.1970 0.104 Uiso 1.00 1 c R . .
H(18) H 0.0364 0.1779 0.2413 0.104 Uiso 1.00 1 c R . .
H(19) H 0.0916 0.1461 0.2603 0.104 Uiso 1.00 1 c R . .
H(20) H 0.0276 0.4149 0.1857 0.187 Uiso 1.00 1 c R . .
H(21) H 0.0679 0.4364 0.2482 0.187 Uiso 1.00 1 c R . .
H(22) H 0.0161 0.3961 0.2279 0.187 Uiso 1.00 1 c R . .
H(23) H 0.2473 0.3118 0.3356 0.115 Uiso 1.00 1 c R . .
H(24) H 0.2289 0.3472 0.2814 0.115 Uiso 1.00 1 c R . .
H(25) H 0.2365 0.2755 0.2848 0.115 Uiso 1.00 1 c R . .
H(26) H 0.2422 0.3143 0.0165 0.106 Uiso 1.00 1 c R . .
H(27) H 0.2504 0.4171 0.0391 0.135 Uiso 1.00 1 c R . .
H(28) H 0.2109 0.4561 0.0766 0.100 Uiso 1.00 1 c R . .
H(29) H 0.1093 0.1329 -0.0766 0.081 Uiso 1.00 1 c R . .
H(30) H 0.2536 0.0949 0.0672 0.081 Uiso 1.00 1 c R . .
H(31) H 0.0758 0.2572 -0.0617 0.089 Uiso 1.00 1 c R . .
H(32) H 0.0857 0.2361 -0.1048 0.089 Uiso 1.00 1 c R . .
H(33) H 0.1205 0.2904 -0.0633 0.089 Uiso 1.00 1 c R . .
H(34) H 0.1513 0.0170 -0.0098 0.106 Uiso 1.00 1 c R . .
H(35) H 0.2055 0.0170 -0.0049 0.106 Uiso 1.00 1 c R . .
H(36) H 0.1486 0.0333 -0.0621 0.106 Uiso 1.00 1 c R . .
H(37) H 0.3121 0.2162 0.1096 0.090 Uiso 1.00 1 c R . .
H(38) H 0.2994 0.1692 0.1399 0.090 Uiso 1.00 1 c R . .
H(39) H 0.2777 0.2371 0.1297 0.090 Uiso 1.00 1 c R . .
H(40) H 0.1769 0.4725 0.2077 0.079 Uiso 1.00 1 c R . .
H(41) H 0.0358 0.4767 0.0551 0.079 Uiso 1.00 1 c R . .
H(42) H 0.2397 0.3656 0.2100 0.096 Uiso 1.00 1 c R . .
H(43) H 0.2596 0.4343 0.2224 0.096 Uiso 1.00 1 c R . .
H(44) H 0.2549 0.3982 0.1746 0.096 Uiso 1.00 1 c R . .
H(45) H 0.0618 0.4983 0.1659 0.111 Uiso 1.00 1 c R . .
H(46) H 0.0511 0.5482 0.1227 0.111 Uiso 1.00 1 c R . .
H(47) H 0.1071 0.5480 0.1835 0.111 Uiso 1.00 1 c R . .
H(48) H 0.0600 0.4382 -0.0213 0.088 Uiso 1.00 1 c R . .
H(49) H 0.0199 0.4061 -0.0124 0.088 Uiso 1.00 1 c R . .
H(50) H 0.0687 0.3688 -0.0036 0.088 Uiso 1.00 1 c R . .
H(51) H -0.1193 0.1091 -0.0669 0.083 Uiso 1.00 1 c R . .
H(52) H -0.1501 0.1186 -0.0404 0.083 Uiso 1.00 1 c R . .
H(53) H -0.1386 0.2237 -0.0360 0.081 Uiso 1.00 1 c R . .
H(54) H -0.1580 0.2059 -0.0961 0.081 Uiso 1.00 1 c R . .
H(55) H -0.0342 0.2346 0.0911 0.075 Uiso 1.00 1 c R . .
H(56) H -0.0720 0.2788 0.1297 0.093 Uiso 1.00 1 c R . .
H(57) H -0.1238 0.2203 0.1457 0.104 Uiso 1.00 1 c R . .
H(58) H -0.1525 0.1248 0.1052 0.120 Uiso 1.00 1 c R . .
H(59) H -0.1185 0.0811 0.0630 0.092 Uiso 1.00 1 c R . .
H(60) H -0.0041 0.0489 0.1231 0.082 Uiso 1.00 1 c R . .
H(61) H 0.0132 -0.0556 0.1410 0.088 Uiso 1.00 1 c R . .
H(62) H -0.0186 -0.1209 0.0678 0.093 Uiso 1.00 1 c R . .
H(63) H -0.0643 -0.0839 -0.0205 0.110 Uiso 1.00 1 c R . .
H(64) H -0.0812 0.0209 -0.0379 0.085 Uiso 1.00 1 c R . .
H(65) H -0.1199 0.1560 -0.1354 0.121 Uiso 1.00 1 c R . .
H(66) H -0.1380 0.1564 -0.2199 0.158 Uiso 1.00 1 c R . .
H(67) H -0.0915 0.2283 -0.2361 0.140 Uiso 1.00 1 c R . .
H(68) H -0.0463 0.3081 -0.1761 0.123 Uiso 1.00 1 c R . .
H(69) H -0.0326 0.3107 -0.0918 0.094 Uiso 1.00 1 c R . .
H(70) H -0.1351 0.3359 -0.0982 0.085 Uiso 1.00 1 c R . .
H(71) H -0.1400 0.4327 -0.0746 0.107 Uiso 1.00 1 c R . .
H(72) H -0.0834 0.4630 0.0169 0.105 Uiso 1.00 1 c R . .
H(73) H -0.0114 0.3987 0.0850 0.092 Uiso 1.00 1 c R . .
H(74) H 0.0008 0.3057 0.0579 0.075 Uiso 1.00 1 c R . .

loop_
_atom_site_aniso_label
_atom_site_aniso_U_11
_atom_site_aniso_U_22
_atom_site_aniso_U_33
_atom_site_aniso_U_12
_atom_site_aniso_U_13
_atom_site_aniso_U_23
Ge(1) 0.0401(3) 0.0472(3) 0.0390(3) -0.0020(2) 0.0220(2) 0.0006(2)
Ge(2) 0.0436(3) 0.0406(3) 0.0461(3) -0.0033(2) 0.0278(2) 0.0005(2)
Ni(1) 0.0389(3) 0.0464(3) 0.0402(3) -0.0051(2) 0.0199(3) 0.0007(2)
S(1) 0.0560(7) 0.0472(7) 0.0529(7) -0.0039(5) 0.0353(6) -0.0051(5)
S(2) 0.0494(7) 0.0509(7) 0.0528(8) 0.0058(5) 0.0333(6) 0.0069(5)
S(3) 0.0440(7) 0.0614(8) 0.0444(7) -0.0087(5) 0.0216(6) 0.0083(6)
S(4) 0.0463(7) 0.0493(7) 0.0440(7) -0.0039(5) 0.0247(6) 0.0048(5)
P(1) 0.0467(7) 0.0508(7) 0.0504(8) -0.0106(5) 0.0271(6) -0.0038(6)
P(2) 0.0439(7) 0.0565(8) 0.0433(7) -0.0004(5) 0.0192(6) 0.0032(6)
C(1) 0.041(2) 0.066(3) 0.040(2) -0.005(2) 0.020(2) 0.001(2)
C(2) 0.043(2) 0.060(3) 0.038(2) 0.003(2) 0.017(2) 0.007(2)
C(3) 0.064(3) 0.091(4) 0.060(3) 0.023(3) 0.033(3) 0.020(3)
C(4) 0.086(4) 0.126(6) 0.049(3) 0.041(4) 0.039(3) 0.026(3)
C(5) 0.070(4) 0.123(6) 0.048(3) 0.025(3) 0.038(3) 0.017(3)
C(6) 0.044(3) 0.085(4) 0.037(2) 0.003(2) 0.017(2) 0.003(2)
C(7) 0.045(2) 0.052(3) 0.044(2) 0.005(2) 0.019(2) 0.007(2)
C(8) 0.052(3) 0.061(3) 0.047(3) 0.003(2) 0.024(2) 0.003(2)
C(9) 0.066(3) 0.075(4) 0.053(3) 0.016(3) 0.033(3) 0.017(3)
C(10) 0.085(4) 0.057(3) 0.047(3) 0.017(3) 0.034(3) 0.004(2)
C(11) 0.076(4) 0.053(3) 0.054(3) -0.000(3) 0.028(3) -0.004(2)
C(12) 0.052(3) 0.059(3) 0.048(3) 0.004(2) 0.012(2) 0.012(2)
C(13) 0.051(3) 0.081(4) 0.073(4) -0.011(3) 0.031(3) -0.010(3)
C(14) 0.139(7) 0.082(5) 0.076(5) 0.023(4) 0.063(5) 0.011(4)
C(15) 0.058(3) 0.057(3) 0.084(4) -0.001(2) 0.026(3) 0.009(3)
C(16) 0.054(3) 0.091(4) 0.044(3) 0.002(3) 0.029(2) -0.008(3)
C(17) 0.057(3) 0.103(5) 0.054(3) 0.013(3) 0.035(3) 0.007(3)
C(18) 0.082(5) 0.123(7) 0.078(5) 0.032(5) 0.053(4) 0.008(5)
C(19) 0.105(7) 0.122(7) 0.078(5) 0.039(5) 0.055(5) 0.009(5)
C(20) 0.139(7) 0.076(5) 0.069(4) 0.005(5) 0.064(5) -0.010(3)
C(21) 0.063(4) 0.093(5) 0.042(3) -0.005(3) 0.023(3) -0.017(3)
C(22) 0.059(4) 0.137(7) 0.066(4) 0.001(4) 0.040(3) 0.011(4)
C(23) 0.179(11) 0.158(10) 0.164(10) 0.093(8) 0.122(9) 0.043(8)
C(24) 0.077(5) 0.115(6) 0.075(5) -0.018(4) 0.036(4) -0.021(4)
C(25) 0.055(3) 0.046(2) 0.060(3) -0.004(2) 0.039(2) 0.000(2)
C(26) 0.071(3) 0.053(3) 0.075(4) -0.005(2) 0.054(3) -0.002(2)
C(27) 0.132(6) 0.060(4) 0.147(7) -0.020(3) 0.123(6) -0.015(4)
C(28) 0.171(8) 0.061(4) 0.201(10) -0.037(4) 0.162(8) -0.023(5)
C(29) 0.125(6) 0.050(3) 0.137(6) -0.022(3) 0.111(5) -0.020(3)
C(30) 0.069(3) 0.042(2) 0.079(4) -0.010(2) 0.053(3) -0.007(2)
C(31) 0.066(3) 0.049(3) 0.061(3) -0.007(2) 0.047(3) -0.005(2)
C(32) 0.074(4) 0.056(3) 0.073(4) 0.001(2) 0.056(3) 0.007(2)
C(33) 0.075(4) 0.064(3) 0.073(4) -0.016(3) 0.050(3) -0.010(3)
C(34) 0.084(4) 0.043(3) 0.093(4) -0.017(2) 0.066(4) -0.011(3)
C(35) 0.085(4) 0.055(3) 0.091(4) 0.006(3) 0.069(4) 0.010(3)
C(36) 0.062(3) 0.060(3) 0.070(3) -0.005(2) 0.050(3) -0.003(2)
C(37) 0.078(4) 0.084(4) 0.071(4) 0.012(3) 0.051(3) 0.014(3)
C(38) 0.120(6) 0.055(3) 0.122(6) -0.017(3) 0.090(5) -0.014(3)
C(39) 0.062(4) 0.083(4) 0.085(4) -0.002(3) 0.048(3) -0.002(3)
C(40) 0.061(3) 0.036(2) 0.068(3) -0.007(2) 0.040(3) -0.006(2)
C(41) 0.054(3) 0.048(3) 0.076(4) -0.009(2) 0.036(3) -0.013(2)
C(42) 0.078(4) 0.050(3) 0.067(4) -0.013(2) 0.043(3) -0.017(2)
C(43) 0.062(3) 0.057(3) 0.077(4) -0.010(2) 0.045(3) -0.017(3)
C(44) 0.058(3) 0.046(3) 0.094(4) -0.005(2) 0.046(3) -0.000(3)
C(45) 0.080(4) 0.040(2) 0.070(3) -0.005(2) 0.048(3) 0.002(2)
C(46) 0.064(4) 0.074(4) 0.084(4) -0.012(3) 0.036(3) -0.013(3)
C(47) 0.086(5) 0.081(5) 0.119(6) -0.002(3) 0.067(5) -0.023(4)
C(48) 0.085(4) 0.049(3) 0.061(3) 0.001(3) 0.031(3) -0.004(2)
C(49) 0.051(3) 0.077(4) 0.059(3) -0.018(2) 0.024(2) -0.006(3)
C(50) 0.042(3) 0.077(4) 0.060(3) -0.009(2) 0.019(2) 0.000(3)
C(51) 0.063(3) 0.057(3) 0.065(3) 0.006(2) 0.045(3) 0.008(2)
C(52) 0.066(3) 0.056(3) 0.079(4) -0.010(2) 0.051(3) -0.010(3)
C(53) 0.083(4) 0.076(4) 0.085(5) -0.008(3) 0.057(4) -0.014(3)
C(54) 0.090(5) 0.096(5) 0.099(5) -0.000(4) 0.071(4) -0.008(4)
C(55) 0.113(6) 0.103(6) 0.132(7) -0.009(5) 0.099(6) -0.003(5)
C(56) 0.087(4) 0.071(4) 0.102(5) -0.016(3) 0.074(4) -0.009(3)
C(57) 0.052(3) 0.056(3) 0.056(3) -0.016(2) 0.036(2) -0.007(2)
C(58) 0.068(3) 0.050(3) 0.084(4) -0.014(2) 0.044(3) -0.007(3)
C(59) 0.074(4) 0.057(3) 0.089(5) -0.007(3) 0.049(3) -0.001(3)
C(60) 0.090(5) 0.054(3) 0.110(6) -0.006(3) 0.073(5) 0.001(3)
C(61) 0.106(6) 0.067(4) 0.136(7) -0.018(4) 0.091(6) -0.033(4)
C(62) 0.079(4) 0.068(4) 0.078(4) -0.013(3) 0.055(3) -0.009(3)
C(63) 0.063(3) 0.070(4) 0.053(3) 0.011(2) 0.028(3) 0.009(2)
C(64) 0.125(7) 0.096(5) 0.066(5) -0.018(5) 0.050(5) -0.012(4)
C(65) 0.199(11) 0.115(7) 0.069(5) -0.023(7) 0.075(7) -0.024(5)
C(66) 0.139(8) 0.134(8) 0.069(5) 0.014(6) 0.059(6) -0.018(5)
C(67) 0.096(5) 0.135(8) 0.083(5) 0.030(5) 0.058(5) 0.050(5)
C(68) 0.074(4) 0.097(5) 0.057(4) 0.008(3) 0.036(3) 0.013(3)
C(69) 0.058(3) 0.048(3) 0.060(3) 0.003(2) 0.037(3) 0.005(2)
C(70) 0.064(4) 0.070(4) 0.073(4) 0.008(3) 0.039(3) 0.014(3)
C(71) 0.075(4) 0.061(4) 0.113(6) 0.014(3) 0.047(4) 0.011(4)
C(72) 0.090(5) 0.060(4) 0.133(7) -0.009(3) 0.078(5) -0.005(4)
C(73) 0.084(4) 0.068(4) 0.084(4) -0.018(3) 0.055(4) -0.010(3)
C(74) 0.068(3) 0.056(3) 0.063(3) -0.010(2) 0.039(3) -0.001(2)

loop_
_atom_type_symbol
_atom_type_description
_atom_type_scat_dispersion_real
_atom_type_scat_dispersion_imag
_atom_type_scat_source
C C 0.003 0.002
;
International Tables for Crystallography
(1992, Vol. C, Tables 4.2.6.8 and 6.1.1.4)
;
H H 0.000 0.000
;
International Tables for Crystallography
(1992, Vol. C, Table 6.1.1.4)
;
Ge Ge 0.155 1.800
;
International Tables for Crystallography
(1992, Vol. C, Tables 4.2.6.8 and 6.1.1.4)
;
S S 0.125 0.123
;
International Tables for Crystallography
(1992, Vol. C, Tables 4.2.6.8 and 6.1.1.4)
;
Ni Ni 0.339 1.112
;
International Tables for Crystallography
(1992, Vol. C, Tables 4.2.6.8 and 6.1.1.4)
;
P P 0.102 0.094
;
International Tables for Crystallography
(1992, Vol. C, Tables 4.2.6.8 and 6.1.1.4)
;

loop_
_geom_angle_atom_site_label_1
_geom_angle_atom_site_label_2
_geom_angle_atom_site_label_3
_geom_angle
_geom_angle_publ_flag
_geom_angle_site_symmetry_1
_geom_angle_site_symmetry_2
_geom_angle_site_symmetry_3
Ge(2) Ge(1) S(1) 50.45(5) yes . . .
Ge(2) Ge(1) S(2) 50.22(3) yes . . .
Ge(2) Ge(1) S(3) 100.83(5) yes . . .
Ge(2) Ge(1) C(1) 149.96(18) yes . . .
S(1) Ge(1) S(2) 94.60(7) yes . . .
S(1) Ge(1) S(3) 111.31(5) yes . . .
S(1) Ge(1) C(1) 116.66(17) yes . . .
S(2) Ge(1) S(3) 109.04(6) yes . . .
S(2) Ge(1) C(1) 115.3(2) yes . . .
S(3) Ge(1) C(1) 109.16(19) yes . . .
Ge(1) Ge(2) S(1) 50.37(3) yes . . .
Ge(1) Ge(2) S(2) 50.16(5) yes . . .
Ge(1) Ge(2) S(4) 99.54(5) yes . . .
Ge(1) Ge(2) C(25) 146.57(13) yes . . .
S(1) Ge(2) S(2) 94.48(6) yes . . .
S(1) Ge(2) S(4) 108.96(7) yes . . .
S(1) Ge(2) C(25) 115.52(19) yes . . .
S(2) Ge(2) S(4) 109.77(4) yes . . .
S(2) Ge(2) C(25) 112.62(16) yes . . .
S(4) Ge(2) C(25) 113.84(14) yes . . .
S(3) Ni(1) S(4) 109.33(6) yes . . .
S(3) Ni(1) P(1) 82.89(6) yes . . .
S(3) Ni(1) P(2) 162.71(9) yes . . .
S(4) Ni(1) P(1) 164.36(6) yes . . .
S(4) Ni(1) P(2) 82.86(6) yes . . .
P(1) Ni(1) P(2) 87.55(6) yes . . .
Ge(1) S(1) Ge(2) 79.18(5) yes . . .
Ge(1) S(2) Ge(2) 79.62(5) yes . . .
Ge(1) S(3) Ni(1) 112.37(8) yes . . .
Ge(2) S(4) Ni(1) 113.33(7) yes . . .
Ni(1) P(1) C(49) 107.7(2) yes . . .
Ni(1) P(1) C(51) 114.3(2) yes . . .
Ni(1) P(1) C(57) 119.6(2) yes . . .
C(49) P(1) C(51) 101.4(3) yes . . .
C(49) P(1) C(57) 104.9(2) yes . . .
C(51) P(1) C(57) 107.0(3) yes . . .
Ni(1) P(2) C(50) 108.8(2) yes . . .
Ni(1) P(2) C(63) 121.1(2) yes . . .
Ni(1) P(2) C(69) 112.30(16) yes . . .
C(50) P(2) C(63) 103.8(3) yes . . .
C(50) P(2) C(69) 102.4(3) yes . . .
C(63) P(2) C(69) 106.5(3) yes . . .
Ge(1) C(1) C(2) 119.9(5) yes . . .
Ge(1) C(1) C(6) 120.5(4) yes . . .
C(2) C(1) C(6) 119.6(5) yes . . .
C(1) C(2) C(3) 118.7(7) yes . . .
C(1) C(2) C(7) 123.9(5) yes . . .
C(3) C(2) C(7) 117.3(5) yes . . .
C(2) C(3) C(4) 122.2(6) yes . . .
C(3) C(4) C(5) 118.2(7) yes . . .
C(4) C(5) C(6) 122.2(8) yes . . .
C(1) C(6) C(5) 119.1(6) yes . . .
C(1) C(6) C(16) 122.6(5) yes . . .
C(5) C(6) C(16) 118.3(7) yes . . .
C(2) C(7) C(8) 119.5(4) yes . . .
C(2) C(7) C(12) 121.9(6) yes . . .
C(8) C(7) C(12) 118.4(7) yes . . .
C(7) C(8) C(9) 119.3(5) yes . . .
C(7) C(8) C(13) 119.9(7) yes . . .
C(9) C(8) C(13) 120.8(7) yes . . .
C(8) C(9) C(10) 120.6(8) yes . . .
C(9) C(10) C(11) 118.7(8) yes . . .
C(9) C(10) C(14) 118.8(8) yes . . .
C(11) C(10) C(14) 122.5(6) yes . . .
C(10) C(11) C(12) 123.0(5) yes . . .
C(7) C(12) C(11) 119.8(7) yes . . .
C(7) C(12) C(15) 120.4(7) yes . . .
C(11) C(12) C(15) 119.7(5) yes . . .
C(6) C(16) C(17) 120.3(6) yes . . .
C(6) C(16) C(21) 119.7(6) yes . . .
C(17) C(16) C(21) 119.9(6) yes . . .
C(16) C(17) C(18) 118.8(7) yes . . .
C(16) C(17) C(22) 121.7(7) yes . . .
C(18) C(17) C(22) 119.5(7) yes . . .
C(17) C(18) C(19) 121.7(10) yes . . .
C(18) C(19) C(20) 119.6(10) yes . . .
C(18) C(19) C(23) 122.4(11) yes . . .
C(20) C(19) C(23) 118.0(9) yes . . .
C(19) C(20) C(21) 121.6(8) yes . . .
C(16) C(21) C(20) 118.4(7) yes . . .
C(16) C(21) C(24) 121.1(6) yes . . .
C(20) C(21) C(24) 120.5(7) yes . . .
Ge(2) C(25) C(26) 120.1(4) yes . . .
Ge(2) C(25) C(30) 120.7(6) yes . . .
C(26) C(25) C(30) 119.2(7) yes . . .
C(25) C(26) C(27) 120.3(6) yes . . .
C(25) C(26) C(31) 122.1(7) yes . . .
C(27) C(26) C(31) 117.6(8) yes . . .
C(26) C(27) C(28) 119.8(11) yes . . .
C(27) C(28) C(29) 121.3(11) yes . . .
C(28) C(29) C(30) 120.1(6) yes . . .
C(25) C(30) C(29) 119.2(8) yes . . .
C(25) C(30) C(40) 125.0(7) yes . . .
C(29) C(30) C(40) 115.8(5) yes . . .
C(26) C(31) C(32) 118.8(4) yes . . .
C(26) C(31) C(36) 120.9(4) yes . . .
C(32) C(31) C(36) 120.2(5) yes . . .
C(31) C(32) C(33) 119.2(5) yes . . .
C(31) C(32) C(37) 121.7(5) yes . . .
C(33) C(32) C(37) 118.8(5) yes . . .
C(32) C(33) C(34) 120.5(5) yes . . .
C(33) C(34) C(35) 119.7(5) yes . . .
C(33) C(34) C(38) 119.1(5) yes . . .
C(35) C(34) C(38) 121.2(5) yes . . .
C(34) C(35) C(36) 120.9(5) yes . . .
C(31) C(36) C(35) 119.2(4) yes . . .
C(31) C(36) C(39) 122.2(5) yes . . .
C(35) C(36) C(39) 118.6(5) yes . . .
C(30) C(40) C(41) 119.8(5) yes . . .
C(30) C(40) C(45) 120.5(6) yes . . .
C(41) C(40) C(45) 119.3(7) yes . . .
C(40) C(41) C(42) 120.1(5) yes . . .
C(40) C(41) C(46) 120.2(7) yes . . .
C(42) C(41) C(46) 119.6(6) yes . . .
C(41) C(42) C(43) 121.9(6) yes . . .
C(42) C(43) C(44) 117.9(8) yes . . .
C(42) C(43) C(47) 122.0(6) yes . . .
C(44) C(43) C(47) 120.0(5) yes . . .
C(43) C(44) C(45) 122.8(5) yes . . .
C(40) C(45) C(44) 117.8(5) yes . . .
C(40) C(45) C(48) 123.1(7) yes . . .
C(44) C(45) C(48) 119.1(5) yes . . .
P(1) C(49) C(50) 107.2(3) yes . . .
P(2) C(50) C(49) 109.2(4) yes . . .
P(1) C(51) C(52) 120.0(6) yes . . .
P(1) C(51) C(56) 120.5(5) yes . . .
C(52) C(51) C(56) 119.1(8) yes . . .
C(51) C(52) C(53) 120.8(8) yes . . .
C(52) C(53) C(54) 120.5(7) yes . . .
C(53) C(54) C(55) 118.3(11) yes . . .
C(54) C(55) C(56) 122.0(11) yes . . .
C(51) C(56) C(55) 119.1(7) yes . . .
P(1) C(57) C(58) 120.5(4) yes . . .
P(1) C(57) C(62) 121.0(4) yes . . .
C(58) C(57) C(62) 118.6(5) yes . . .
C(57) C(58) C(59) 122.0(6) yes . . .
C(58) C(59) C(60) 118.0(7) yes . . .
C(59) C(60) C(61) 121.1(6) yes . . .
C(60) C(61) C(62) 120.2(8) yes . . .
C(57) C(62) C(61) 120.2(7) yes . . .
P(2) C(63) C(64) 121.3(7) yes . . .
P(2) C(63) C(68) 120.4(5) yes . . .
C(64) C(63) C(68) 118.2(8) yes . . .
C(63) C(64) C(65) 123.4(10) yes . . .
C(64) C(65) C(66) 117.9(9) yes . . .
C(65) C(66) C(67) 119.9(12) yes . . .
C(66) C(67) C(68) 121.2(11) yes . . .
C(63) C(68) C(67) 119.0(7) yes . . .
P(2) C(69) C(70) 120.9(4) yes . . .
P(2) C(69) C(74) 118.8(4) yes . . .
C(70) C(69) C(74) 119.8(6) yes . . .
C(69) C(70) C(71) 120.5(6) yes . . .
C(70) C(71) C(72) 120.5(6) yes . . .
C(71) C(72) C(73) 120.3(8) yes . . .
C(72) C(73) C(74) 118.6(6) yes . . .
C(69) C(74) C(73) 120.1(5) yes . . .
C(2) C(3) H(1) 118.9 no . . .
C(4) C(3) H(1) 118.9 no . . .
C(3) C(4) H(2) 120.9 no . . .
C(5) C(4) H(2) 120.9 no . . .
C(4) C(5) H(3) 118.9 no . . .
C(6) C(5) H(3) 118.9 no . . .
C(8) C(9) H(4) 119.7 no . . .
C(10) C(9) H(4) 119.7 no . . .
C(10) C(11) H(5) 118.5 no . . .
C(12) C(11) H(5) 118.5 no . . .
C(8) C(13) H(6) 109.5 no . . .
C(8) C(13) H(7) 109.5 no . . .
C(8) C(13) H(8) 109.5 no . . .
H(6) C(13) H(7) 109.5 no . . .
H(6) C(13) H(8) 109.5 no . . .
H(7) C(13) H(8) 109.5 no . . .
C(10) C(14) H(9) 109.5 no . . .
C(10) C(14) H(10) 109.5 no . . .
C(10) C(14) H(11) 109.5 no . . .
H(9) C(14) H(10) 109.5 no . . .
H(9) C(14) H(11) 109.5 no . . .
H(10) C(14) H(11) 109.5 no . . .
C(12) C(15) H(12) 109.5 no . . .
C(12) C(15) H(13) 109.5 no . . .
C(12) C(15) H(14) 109.5 no . . .
H(12) C(15) H(13) 109.5 no . . .
H(12) C(15) H(14) 109.5 no . . .
H(13) C(15) H(14) 109.5 no . . .
C(17) C(18) H(15) 119.1 no . . .
C(19) C(18) H(15) 119.1 no . . .
C(19) C(20) H(16) 119.2 no . . .
C(21) C(20) H(16) 119.2 no . . .
C(17) C(22) H(17) 109.5 no . . .
C(17) C(22) H(18) 109.5 no . . .
C(17) C(22) H(19) 109.5 no . . .
H(17) C(22) H(18) 109.5 no . . .
H(17) C(22) H(19) 109.5 no . . .
H(18) C(22) H(19) 109.5 no . . .
C(19) C(23) H(20) 109.5 no . . .
C(19) C(23) H(21) 109.5 no . . .
C(19) C(23) H(22) 109.5 no . . .
H(20) C(23) H(21) 109.5 no . . .
H(20) C(23) H(22) 109.5 no . . .
H(21) C(23) H(22) 109.5 no . . .
C(21) C(24) H(23) 109.5 no . . .
C(21) C(24) H(24) 109.5 no . . .
C(21) C(24) H(25) 109.5 no . . .
H(23) C(24) H(24) 109.5 no . . .
H(23) C(24) H(25) 109.5 no . . .
H(24) C(24) H(25) 109.5 no . . .
C(26) C(27) H(26) 120.1 no . . .
C(28) C(27) H(26) 120.1 no . . .
C(27) C(28) H(27) 119.4 no . . .
C(29) C(28) H(27) 119.3 no . . .
C(28) C(29) H(28) 119.9 no . . .
C(30) C(29) H(28) 119.9 no . . .
C(32) C(33) H(29) 119.8 no . . .
C(34) C(33) H(29) 119.8 no . . .
C(34) C(35) H(30) 119.6 no . . .
C(36) C(35) H(30) 119.6 no . . .
C(32) C(37) H(31) 109.5 no . . .
C(32) C(37) H(32) 109.5 no . . .
C(32) C(37) H(33) 109.5 no . . .
H(31) C(37) H(32) 109.5 no . . .
H(31) C(37) H(33) 109.5 no . . .
H(32) C(37) H(33) 109.5 no . . .
C(34) C(38) H(34) 109.5 no . . .
C(34) C(38) H(35) 109.5 no . . .
C(34) C(38) H(36) 109.5 no . . .
H(34) C(38) H(35) 109.5 no . . .
H(34) C(38) H(36) 109.5 no . . .
H(35) C(38) H(36) 109.5 no . . .
C(36) C(39) H(37) 109.5 no . . .
C(36) C(39) H(38) 109.5 no . . .
C(36) C(39) H(39) 109.5 no . . .
H(37) C(39) H(38) 109.5 no . . .
H(37) C(39) H(39) 109.5 no . . .
H(38) C(39) H(39) 109.5 no . . .
C(41) C(42) H(40) 119.1 no . . .
C(43) C(42) H(40) 119.1 no . . .
C(43) C(44) H(41) 118.6 no . . .
C(45) C(44) H(41) 118.6 no . . .
C(41) C(46) H(42) 109.5 no . . .
C(41) C(46) H(43) 109.5 no . . .
C(41) C(46) H(44) 109.5 no . . .
H(42) C(46) H(43) 109.5 no . . .
H(42) C(46) H(44) 109.5 no . . .
H(43) C(46) H(44) 109.5 no . . .
C(43) C(47) H(45) 109.5 no . . .
C(43) C(47) H(46) 109.5 no . . .
C(43) C(47) H(47) 109.5 no . . .
H(45) C(47) H(46) 109.5 no . . .
H(45) C(47) H(47) 109.5 no . . .
H(46) C(47) H(47) 109.5 no . . .
C(45) C(48) H(48) 109.5 no . . .
C(45) C(48) H(49) 109.5 no . . .
C(45) C(48) H(50) 109.5 no . . .
H(48) C(48) H(49) 109.5 no . . .
H(48) C(48) H(50) 109.5 no . . .
H(49) C(48) H(50) 109.5 no . . .
P(1) C(49) H(51) 110.3 no . . .
P(1) C(49) H(52) 110.3 no . . .
C(50) C(49) H(51) 110.3 no . . .
C(50) C(49) H(52) 110.3 no . . .
H(51) C(49) H(52) 108.5 no . . .
P(2) C(50) H(53) 109.8 no . . .
P(2) C(50) H(54) 109.8 no . . .
C(49) C(50) H(53) 109.8 no . . .
C(49) C(50) H(54) 109.8 no . . .
H(53) C(50) H(54) 108.3 no . . .
C(51) C(52) H(55) 119.6 no . . .
C(53) C(52) H(55) 119.6 no . . .
C(52) C(53) H(56) 119.8 no . . .
C(54) C(53) H(56) 119.8 no . . .
C(53) C(54) H(57) 120.9 no . . .
C(55) C(54) H(57) 120.9 no . . .
C(54) C(55) H(58) 119.0 no . . .
C(56) C(55) H(58) 119.0 no . . .
C(51) C(56) H(59) 120.5 no . . .
C(55) C(56) H(59) 120.5 no . . .
C(57) C(58) H(60) 119.0 no . . .
C(59) C(58) H(60) 119.0 no . . .
C(58) C(59) H(61) 121.0 no . . .
C(60) C(59) H(61) 121.0 no . . .
C(59) C(60) H(62) 119.4 no . . .
C(61) C(60) H(62) 119.5 no . . .
C(60) C(61) H(63) 119.9 no . . .
C(62) C(61) H(63) 119.9 no . . .
C(57) C(62) H(64) 119.9 no . . .
C(61) C(62) H(64) 119.9 no . . .
C(63) C(64) H(65) 118.3 no . . .
C(65) C(64) H(65) 118.3 no . . .
C(64) C(65) H(66) 121.0 no . . .
C(66) C(65) H(66) 121.0 no . . .
C(65) C(66) H(67) 120.1 no . . .
C(67) C(66) H(67) 120.1 no . . .
C(66) C(67) H(68) 119.4 no . . .
C(68) C(67) H(68) 119.4 no . . .
C(63) C(68) H(69) 120.5 no . . .
C(67) C(68) H(69) 120.5 no . . .
C(69) C(70) H(70) 119.8 no . . .
C(71) C(70) H(70) 119.8 no . . .
C(70) C(71) H(71) 119.7 no . . .
C(72) C(71) H(71) 119.7 no . . .
C(71) C(72) H(72) 119.8 no . . .
C(73) C(72) H(72) 119.9 no . . .
C(72) C(73) H(73) 120.7 no . . .
C(74) C(73) H(73) 120.7 no . . .
C(69) C(74) H(74) 120.0 no . . .
C(73) C(74) H(74) 120.0 no . . .

loop_
_geom_bond_atom_site_label_1
_geom_bond_atom_site_label_2
_geom_bond_distance
_geom_bond_publ_flag
_geom_bond_site_symmetry_1
_geom_bond_site_symmetry_2
Ge(1) Ge(2) 2.8597(8) yes . .
Ge(1) S(1) 2.2424(13) yes . .
Ge(1) S(2) 2.232(2) yes . .
Ge(1) S(3) 2.1808(13) yes . .
Ge(1) C(1) 1.985(5) yes . .
Ge(2) S(1) 2.245(2) yes . .
Ge(2) S(2) 2.2342(13) yes . .
Ge(2) S(4) 2.1884(11) yes . .
Ge(2) C(25) 1.977(7) yes . .
Ni(1) S(3) 2.2226(15) yes . .
Ni(1) S(4) 2.231(2) yes . .
Ni(1) P(1) 2.172(2) yes . .
Ni(1) P(2) 2.1656(13) yes . .
P(1) C(49) 1.809(4) yes . .
P(1) C(51) 1.821(9) yes . .
P(1) C(57) 1.819(5) yes . .
P(2) C(50) 1.834(7) yes . .
P(2) C(63) 1.811(8) yes . .
P(2) C(69) 1.815(6) yes . .
C(1) C(2) 1.408(8) yes . .
C(1) C(6) 1.402(11) yes . .
C(2) C(3) 1.385(9) yes . .
C(2) C(7) 1.484(10) yes . .
C(3) C(4) 1.372(14) yes . .
C(4) C(5) 1.387(11) yes . .
C(5) C(6) 1.372(9) yes . .
C(6) C(16) 1.505(9) yes . .
C(7) C(8) 1.404(10) yes . .
C(7) C(12) 1.415(7) yes . .
C(8) C(9) 1.403(11) yes . .
C(8) C(13) 1.512(8) yes . .
C(9) C(10) 1.399(8) yes . .
C(10) C(11) 1.347(13) yes . .
C(10) C(14) 1.555(15) yes . .
C(11) C(12) 1.362(12) yes . .
C(12) C(15) 1.530(12) yes . .
C(16) C(17) 1.380(11) yes . .
C(16) C(21) 1.400(10) yes . .
C(17) C(18) 1.398(12) yes . .
C(17) C(22) 1.509(11) yes . .
C(18) C(19) 1.330(15) yes . .
C(19) C(20) 1.372(17) yes . .
C(19) C(23) 1.547(16) yes . .
C(20) C(21) 1.379(12) yes . .
C(21) C(24) 1.514(12) yes . .
C(25) C(26) 1.385(12) yes . .
C(25) C(30) 1.424(7) yes . .
C(26) C(27) 1.376(14) yes . .
C(26) C(31) 1.499(8) yes . .
C(27) C(28) 1.394(10) yes . .
C(28) C(29) 1.352(19) yes . .
C(29) C(30) 1.390(13) yes . .
C(30) C(40) 1.487(12) yes . .
C(31) C(32) 1.388(7) yes . .
C(31) C(36) 1.371(7) yes . .
C(32) C(33) 1.403(8) yes . .
C(32) C(37) 1.497(8) yes . .
C(33) C(34) 1.369(8) yes . .
C(34) C(35) 1.362(8) yes . .
C(34) C(38) 1.532(8) yes . .
C(35) C(36) 1.407(8) yes . .
C(36) C(39) 1.512(7) yes . .
C(40) C(41) 1.394(9) yes . .
C(40) C(45) 1.412(8) yes . .
C(41) C(42) 1.398(12) yes . .
C(41) C(46) 1.533(8) yes . .
C(42) C(43) 1.363(8) yes . .
C(43) C(44) 1.386(10) yes . .
C(43) C(47) 1.489(14) yes . .
C(44) C(45) 1.405(13) yes . .
C(45) C(48) 1.472(8) yes . .
C(49) C(50) 1.540(9) yes . .
C(51) C(52) 1.370(8) yes . .
C(51) C(56) 1.389(12) yes . .
C(52) C(53) 1.380(14) yes . .
C(53) C(54) 1.368(15) yes . .
C(54) C(55) 1.375(12) yes . .
C(55) C(56) 1.372(17) yes . .
C(57) C(58) 1.385(9) yes . .
C(57) C(62) 1.350(10) yes . .
C(58) C(59) 1.401(8) yes . .
C(59) C(60) 1.359(12) yes . .
C(60) C(61) 1.361(14) yes . .
C(61) C(62) 1.410(9) yes . .
C(63) C(64) 1.381(9) yes . .
C(63) C(68) 1.400(12) yes . .
C(64) C(65) 1.345(17) yes . .
C(65) C(66) 1.42(2) yes . .
C(66) C(67) 1.356(13) yes . .
C(67) C(68) 1.394(15) yes . .
C(69) C(70) 1.390(7) yes . .
C(69) C(74) 1.393(8) yes . .
C(70) C(71) 1.342(11) yes . .
C(71) C(72) 1.371(12) yes . .
C(72) C(73) 1.417(9) yes . .
C(73) C(74) 1.368(10) yes . .
C(3) H(1) 0.940 no . .
C(4) H(2) 0.940 no . .
C(5) H(3) 0.940 no . .
C(9) H(4) 0.940 no . .
C(11) H(5) 0.940 no . .
C(13) H(6) 0.970 no . .
C(13) H(7) 0.970 no . .
C(13) H(8) 0.970 no . .
C(14) H(9) 0.970 no . .
C(14) H(10) 0.970 no . .
C(14) H(11) 0.970 no . .
C(15) H(12) 0.970 no . .
C(15) H(13) 0.970 no . .
C(15) H(14) 0.970 no . .
C(18) H(15) 0.940 no . .
C(20) H(16) 0.940 no . .
C(22) H(17) 0.970 no . .
C(22) H(18) 0.970 no . .
C(22) H(19) 0.970 no . .
C(23) H(20) 0.970 no . .
C(23) H(21) 0.970 no . .
C(23) H(22) 0.970 no . .
C(24) H(23) 0.970 no . .
C(24) H(24) 0.970 no . .
C(24) H(25) 0.970 no . .
C(27) H(26) 0.940 no . .
C(28) H(27) 0.940 no . .
C(29) H(28) 0.940 no . .
C(33) H(29) 0.940 no . .
C(35) H(30) 0.940 no . .
C(37) H(31) 0.970 no . .
C(37) H(32) 0.970 no . .
C(37) H(33) 0.970 no . .
C(38) H(34) 0.970 no . .
C(38) H(35) 0.970 no . .
C(38) H(36) 0.970 no . .
C(39) H(37) 0.970 no . .
C(39) H(38) 0.970 no . .
C(39) H(39) 0.970 no . .
C(42) H(40) 0.940 no . .
C(44) H(41) 0.940 no . .
C(46) H(42) 0.970 no . .
C(46) H(43) 0.970 no . .
C(46) H(44) 0.970 no . .
C(47) H(45) 0.970 no . .
C(47) H(46) 0.970 no . .
C(47) H(47) 0.970 no . .
C(48) H(48) 0.970 no . .
C(48) H(49) 0.970 no . .
C(48) H(50) 0.970 no . .
C(49) H(51) 0.980 no . .
C(49) H(52) 0.980 no . .
C(50) H(53) 0.980 no . .
C(50) H(54) 0.980 no . .
C(52) H(55) 0.940 no . .
C(53) H(56) 0.940 no . .
C(54) H(57) 0.940 no . .
C(55) H(58) 0.940 no . .
C(56) H(59) 0.940 no . .
C(58) H(60) 0.940 no . .
C(59) H(61) 0.940 no . .
C(60) H(62) 0.940 no . .
C(61) H(63) 0.940 no . .
C(62) H(64) 0.940 no . .
C(64) H(65) 0.940 no . .
C(65) H(66) 0.940 no . .
C(66) H(67) 0.940 no . .
C(67) H(68) 0.940 no . .
C(68) H(69) 0.940 no . .
C(70) H(70) 0.940 no . .
C(71) H(71) 0.940 no . .
C(72) H(72) 0.940 no . .
C(73) H(73) 0.940 no . .
C(74) H(74) 0.940 no . .

loop_
_geom_contact_atom_site_label_1
_geom_contact_atom_site_label_2
_geom_contact_distance
_geom_contact_publ_flag
_geom_contact_site_symmetry_1
_geom_contact_site_symmetry_2
Ge(1) C(2) 2.951(4) ? . .
Ge(1) C(6) 2.954(7) ? . .
Ge(1) C(7) 3.265(5) ? . .
Ge(1) C(16) 3.250(8) ? . .
Ge(2) C(26) 2.928(9) ? . .
Ge(2) C(30) 2.968(6) ? . .
Ge(2) C(31) 3.206(9) ? . .
Ge(2) C(40) 3.323(5) ? . .
Ni(1) C(49) 3.221(6) ? . .
Ni(1) C(50) 3.258(5) ? . .
Ni(1) C(51) 3.360(9) ? . .
Ni(1) C(52) 3.506(10) ? . .
Ni(1) C(57) 3.453(6) ? . .
Ni(1) C(63) 3.467(6) ? . .
Ni(1) C(69) 3.312(5) ? . .
Ni(1) C(74) 3.403(6) ? . .
S(1) S(2) 3.288(2) ? . .
S(1) C(1) 3.600(5) ? . .
S(1) C(16) 3.393(8) ? . .
S(1) C(20) 3.584(12) ? . .
S(1) C(21) 3.196(8) ? . .
S(1) C(24) 3.550(7) ? . .
S(1) C(25) 3.574(9) ? . .
S(1) C(40) 3.315(7) ? . .
S(1) C(41) 3.346(6) ? . .
S(2) S(1) 3.288(2) ? . .
S(2) S(3) 3.594(2) ? . .
S(2) C(1) 3.565(8) ? . .
S(2) C(7) 3.281(6) ? . .
S(2) C(8) 3.189(5) ? . .
S(2) C(25) 3.507(6) ? . .
S(2) C(31) 3.414(9) ? . .
S(2) C(36) 3.197(10) ? . .
S(2) C(39) 3.430(10) ? . .
S(3) S(2) 3.594(2) ? . .
S(3) P(1) 2.9088(17) ? . .
S(3) C(1) 3.396(4) ? . .
S(3) C(51) 3.562(7) ? . .
S(3) C(57) 3.330(5) ? . .
S(3) C(58) 3.338(7) ? . .
S(4) P(2) 2.910(2) ? . .
S(4) C(25) 3.492(6) ? . .
S(4) C(37) 3.563(11) ? . .
S(4) C(63) 3.295(5) ? . .
S(4) C(68) 3.319(6) ? . .
S(4) C(69) 3.569(7) ? . .
P(1) S(3) 2.9088(17) ? . .
P(1) P(2) 3.001(2) ? . .
P(1) C(50) 2.701(5) ? . .
P(1) C(52) 2.772(8) ? . .
P(1) C(56) 2.796(11) ? . .
P(1) C(58) 2.789(6) ? . .
P(1) C(62) 2.767(7) ? . .
P(2) S(4) 2.910(2) ? . .
P(2) P(1) 3.001(2) ? . .
P(2) C(49) 2.756(7) ? . .
P(2) C(64) 2.790(9) ? . .
P(2) C(68) 2.794(10) ? . .
P(2) C(70) 2.796(7) ? . .
P(2) C(74) 2.770(6) ? . .
C(1) S(1) 3.600(5) ? . .
C(1) S(2) 3.565(8) ? . .
C(1) S(3) 3.396(4) ? . .
C(1) C(3) 2.403(8) ? . .
C(1) C(4) 2.793(9) ? . .
C(1) C(5) 2.392(10) ? . .
C(1) C(7) 2.553(9) ? . .
C(1) C(8) 3.427(10) ? . .
C(1) C(12) 3.466(9) ? . .
C(1) C(13) 3.550(11) ? . .
C(1) C(16) 2.551(10) ? . .
C(1) C(17) 3.417(11) ? . .
C(1) C(21) 3.418(10) ? . .
C(1) C(22) 3.593(12) ? . .
C(1) C(24) 3.586(10) ? . .
C(2) Ge(1) 2.951(4) ? . .
C(2) C(4) 2.413(11) ? . .
C(2) C(5) 2.765(11) ? . .
C(2) C(6) 2.428(10) ? . .
C(2) C(8) 2.495(11) ? . .
C(2) C(12) 2.534(9) ? . .
C(2) C(13) 2.891(11) ? . .
C(2) C(15) 2.974(7) ? . .
C(3) C(1) 2.403(8) ? . .
C(3) C(5) 2.367(12) ? . .
C(3) C(6) 2.766(9) ? . .
C(3) C(7) 2.450(11) ? . .
C(3) C(8) 3.273(13) ? . .
C(3) C(12) 3.338(10) ? . .
C(3) C(13) 3.446(14) ? . .
C(3) C(15) 3.571(8) ? . .
C(4) C(1) 2.793(9) ? . .
C(4) C(2) 2.413(11) ? . .
C(4) C(6) 2.415(8) ? . .
C(5) C(1) 2.392(10) ? . .
C(5) C(2) 2.765(11) ? . .
C(5) C(3) 2.367(12) ? . .
C(5) C(16) 2.471(8) ? . .
C(5) C(17) 3.288(8) ? . .
C(5) C(21) 3.325(10) ? . .
C(5) C(22) 3.492(9) ? . .
C(5) C(24) 3.522(12) ? . .
C(6) Ge(1) 2.954(7) ? . .
C(6) C(2) 2.428(10) ? . .
C(6) C(3) 2.766(9) ? . .
C(6) C(4) 2.415(8) ? . .
C(6) C(17) 2.503(10) ? . .
C(6) C(21) 2.514(9) ? . .
C(6) C(22) 2.933(10) ? . .
C(6) C(24) 2.929(10) ? . .
C(7) Ge(1) 3.265(5) ? . .
C(7) S(2) 3.281(6) ? . .
C(7) C(1) 2.553(9) ? . .
C(7) C(3) 2.450(11) ? . .
C(7) C(9) 2.422(12) ? . .
C(7) C(10) 2.803(11) ? . .
C(7) C(11) 2.403(9) ? . .
C(7) C(13) 2.525(9) ? . .
C(7) C(15) 2.556(9) ? . .
C(8) S(2) 3.189(5) ? . .
C(8) C(1) 3.427(10) ? . .
C(8) C(2) 2.495(11) ? . .
C(8) C(3) 3.273(13) ? . .
C(8) C(10) 2.435(9) ? . .
C(8) C(11) 2.762(7) ? . .
C(8) C(12) 2.422(9) ? . .
C(9) C(7) 2.422(12) ? . .
C(9) C(11) 2.363(10) ? . .
C(9) C(12) 2.764(12) ? . .
C(9) C(13) 2.535(10) ? . .
C(9) C(14) 2.544(11) ? . .
C(10) C(7) 2.803(11) ? . .
C(10) C(8) 2.435(9) ? . .
C(10) C(12) 2.381(14) ? . .
C(11) C(7) 2.403(9) ? . .
C(11) C(8) 2.762(7) ? . .
C(11) C(9) 2.363(10) ? . .
C(11) C(14) 2.546(17) ? . .
C(11) C(15) 2.501(14) ? . .
C(12) C(1) 3.466(9) ? . .
C(12) C(2) 2.534(9) ? . .
C(12) C(3) 3.338(10) ? . .
C(12) C(8) 2.422(9) ? . .
C(12) C(9) 2.764(12) ? . .
C(12) C(10) 2.381(14) ? . .
C(13) C(1) 3.550(11) ? . .
C(13) C(2) 2.891(11) ? . .
C(13) C(3) 3.446(14) ? . .
C(13) C(7) 2.525(9) ? . .
C(13) C(9) 2.535(10) ? . .
C(14) C(9) 2.544(11) ? . .
C(14) C(11) 2.546(17) ? . .
C(15) C(2) 2.974(7) ? . .
C(15) C(3) 3.571(8) ? . .
C(15) C(7) 2.556(9) ? . .
C(15) C(11) 2.501(14) ? . .
C(16) Ge(1) 3.250(8) ? . .
C(16) S(1) 3.393(8) ? . .
C(16) C(1) 2.551(10) ? . .
C(16) C(5) 2.471(8) ? . .
C(16) C(18) 2.391(12) ? . .
C(16) C(19) 2.763(13) ? . .
C(16) C(20) 2.387(10) ? . .
C(16) C(22) 2.524(11) ? . .
C(16) C(24) 2.538(11) ? . .
C(17) C(1) 3.417(11) ? . .
C(17) C(5) 3.288(8) ? . .
C(17) C(6) 2.503(10) ? . .
C(17) C(19) 2.383(13) ? . .
C(17) C(20) 2.743(11) ? . .
C(17) C(21) 2.406(11) ? . .
C(18) C(16) 2.391(12) ? . .
C(18) C(20) 2.335(15) ? . .
C(18) C(21) 2.750(13) ? . .
C(18) C(22) 2.511(13) ? . .
C(18) C(23) 2.523(15) ? . .
C(19) C(16) 2.763(13) ? . .
C(19) C(17) 2.383(13) ? . .
C(19) C(21) 2.401(14) ? . .
C(20) S(1) 3.584(12) ? . .
C(20) C(16) 2.387(10) ? . .
C(20) C(17) 2.743(11) ? . .
C(20) C(18) 2.335(15) ? . .
C(20) C(23) 2.504(18) ? . .
C(20) C(24) 2.512(15) ? . .
C(21) S(1) 3.196(8) ? . .
C(21) C(1) 3.418(10) ? . .
C(21) C(5) 3.325(10) ? . .
C(21) C(6) 2.514(9) ? . .
C(21) C(17) 2.406(11) ? . .
C(21) C(18) 2.750(13) ? . .
C(21) C(19) 2.401(14) ? . .
C(22) C(1) 3.593(12) ? . .
C(22) C(5) 3.492(9) ? . .
C(22) C(6) 2.933(10) ? . .
C(22) C(16) 2.524(11) ? . .
C(22) C(18) 2.511(13) ? . .
C(22) C(54) 3.598(13) ? . 2_555
C(23) C(18) 2.523(15) ? . .
C(23) C(20) 2.504(18) ? . .
C(24) S(1) 3.550(7) ? . .
C(24) C(1) 3.586(10) ? . .
C(24) C(5) 3.522(12) ? . .
C(24) C(6) 2.929(10) ? . .
C(24) C(16) 2.538(11) ? . .
C(24) C(20) 2.512(15) ? . .
C(25) S(1) 3.574(9) ? . .
C(25) S(2) 3.507(6) ? . .
C(25) S(4) 3.492(6) ? . .
C(25) C(27) 2.394(16) ? . .
C(25) C(28) 2.766(15) ? . .
C(25) C(29) 2.428(9) ? . .
C(25) C(31) 2.525(10) ? . .
C(25) C(32) 3.303(9) ? . .
C(25) C(36) 3.440(9) ? . .
C(25) C(37) 3.468(9) ? . .
C(25) C(40) 2.582(9) ? . .
C(25) C(41) 3.536(10) ? . .
C(25) C(45) 3.406(10) ? . .
C(25) C(48) 3.495(8) ? . .
C(26) Ge(2) 2.928(9) ? . .
C(26) C(28) 2.396(11) ? . .
C(26) C(29) 2.780(9) ? . .
C(26) C(30) 2.423(10) ? . .
C(26) C(32) 2.486(8) ? . .
C(26) C(36) 2.498(8) ? . .
C(26) C(37) 2.902(7) ? . .
C(26) C(39) 2.947(8) ? . .
C(27) C(25) 2.394(16) ? . .
C(27) C(29) 2.393(13) ? . .
C(27) C(30) 2.775(16) ? . .
C(27) C(31) 2.460(9) ? . .
C(27) C(32) 3.337(9) ? . .
C(27) C(35) 3.573(17) ? . 7_555
C(27) C(36) 3.254(9) ? . .
C(27) C(37) 3.523(9) ? . .
C(27) C(39) 3.423(10) ? . .
C(28) C(25) 2.766(15) ? . .
C(28) C(26) 2.396(11) ? . .
C(28) C(30) 2.377(19) ? . .
C(29) C(25) 2.428(9) ? . .
C(29) C(26) 2.780(9) ? . .
C(29) C(27) 2.393(13) ? . .
C(29) C(40) 2.438(15) ? . .
C(29) C(41) 3.174(15) ? . .
C(29) C(45) 3.357(14) ? . .
C(29) C(46) 3.346(14) ? . .
C(30) Ge(2) 2.968(6) ? . .
C(30) C(26) 2.423(10) ? . .
C(30) C(27) 2.775(16) ? . .
C(30) C(28) 2.377(19) ? . .
C(30) C(41) 2.492(12) ? . .
C(30) C(45) 2.517(11) ? . .
C(30) C(46) 2.913(10) ? . .
C(30) C(48) 2.977(8) ? . .
C(31) Ge(2) 3.206(9) ? . .
C(31) S(2) 3.414(9) ? . .
C(31) C(25) 2.525(10) ? . .
C(31) C(27) 2.460(9) ? . .
C(31) C(33) 2.407(8) ? . .
C(31) C(34) 2.776(8) ? . .
C(31) C(35) 2.397(8) ? . .
C(31) C(37) 2.520(7) ? . .
C(31) C(39) 2.525(7) ? . .
C(32) C(25) 3.303(9) ? . .
C(32) C(26) 2.486(8) ? . .
C(32) C(27) 3.337(9) ? . .
C(32) C(34) 2.407(8) ? . .
C(32) C(35) 2.758(8) ? . .
C(32) C(36) 2.392(7) ? . .
C(33) C(31) 2.407(8) ? . .
C(33) C(35) 2.362(7) ? . .
C(33) C(36) 2.764(7) ? . .
C(33) C(37) 2.496(9) ? . .
C(33) C(38) 2.503(9) ? . .
C(33) C(60) 3.541(13) ? . 3_555
C(34) C(31) 2.776(8) ? . .
C(34) C(32) 2.407(8) ? . .
C(34) C(36) 2.409(8) ? . .
C(35) C(27) 3.573(17) ? . 7_555
C(35) C(31) 2.397(8) ? . .
C(35) C(32) 2.758(8) ? . .
C(35) C(33) 2.362(7) ? . .
C(35) C(38) 2.522(9) ? . .
C(35) C(39) 2.511(8) ? . .
C(36) S(2) 3.197(10) ? . .
C(36) C(25) 3.440(9) ? . .
C(36) C(26) 2.498(8) ? . .
C(36) C(27) 3.254(9) ? . .
C(36) C(32) 2.392(7) ? . .
C(36) C(33) 2.764(7) ? . .
C(36) C(34) 2.409(8) ? . .
C(37) S(4) 3.563(11) ? . .
C(37) C(25) 3.468(9) ? . .
C(37) C(26) 2.902(7) ? . .
C(37) C(27) 3.523(9) ? . .
C(37) C(31) 2.520(7) ? . .
C(37) C(33) 2.496(9) ? . .
C(38) C(33) 2.503(9) ? . .
C(38) C(35) 2.522(9) ? . .
C(39) S(2) 3.430(10) ? . .
C(39) C(26) 2.947(8) ? . .
C(39) C(27) 3.423(10) ? . .
C(39) C(31) 2.525(7) ? . .
C(39) C(35) 2.511(8) ? . .
C(40) Ge(2) 3.323(5) ? . .
C(40) S(1) 3.315(7) ? . .
C(40) C(25) 2.582(9) ? . .
C(40) C(29) 2.438(15) ? . .
C(40) C(42) 2.419(11) ? . .
C(40) C(43) 2.818(12) ? . .
C(40) C(44) 2.413(10) ? . .
C(40) C(46) 2.539(7) ? . .
C(40) C(48) 2.535(6) ? . .
C(41) S(1) 3.346(6) ? . .
C(41) C(25) 3.536(10) ? . .
C(41) C(29) 3.174(15) ? . .
C(41) C(30) 2.492(12) ? . .
C(41) C(43) 2.414(11) ? . .
C(41) C(44) 2.752(8) ? . .
C(41) C(45) 2.422(7) ? . .
C(42) C(40) 2.419(11) ? . .
C(42) C(44) 2.356(7) ? . .
C(42) C(45) 2.787(9) ? . .
C(42) C(46) 2.535(11) ? . .
C(42) C(47) 2.495(12) ? . .
C(43) C(40) 2.818(12) ? . .
C(43) C(41) 2.414(11) ? . .
C(43) C(45) 2.451(12) ? . .
C(44) C(40) 2.413(10) ? . .
C(44) C(41) 2.752(8) ? . .
C(44) C(42) 2.356(7) ? . .
C(44) C(47) 2.491(14) ? . .
C(44) C(48) 2.480(12) ? . .
C(44) C(71) 3.507(12) ? . 3_565
C(44) C(73) 3.296(11) ? . .
C(45) C(25) 3.406(10) ? . .
C(45) C(29) 3.357(14) ? . .
C(45) C(30) 2.517(11) ? . .
C(45) C(41) 2.422(7) ? . .
C(45) C(42) 2.787(9) ? . .
C(45) C(43) 2.451(12) ? . .
C(46) C(29) 3.346(14) ? . .
C(46) C(30) 2.913(10) ? . .
C(46) C(40) 2.539(7) ? . .
C(46) C(42) 2.535(11) ? . .
C(47) C(42) 2.495(12) ? . .
C(47) C(44) 2.491(14) ? . .
C(48) C(25) 3.495(8) ? . .
C(48) C(30) 2.977(8) ? . .
C(48) C(40) 2.535(6) ? . .
C(48) C(44) 2.480(12) ? . .
C(49) Ni(1) 3.221(6) ? . .
C(49) P(2) 2.756(7) ? . .
C(49) C(51) 2.809(10) ? . .
C(49) C(56) 3.375(13) ? . .
C(49) C(57) 2.876(7) ? . .
C(49) C(62) 3.134(9) ? . .
C(50) Ni(1) 3.258(5) ? . .
C(50) P(1) 2.701(5) ? . .
C(50) C(51) 3.317(10) ? . .
C(50) C(63) 2.868(13) ? . .
C(50) C(64) 3.159(16) ? . .
C(50) C(69) 2.845(8) ? . .
C(50) C(70) 3.327(9) ? . .
C(51) Ni(1) 3.360(9) ? . .
C(51) S(3) 3.562(7) ? . .
C(51) C(49) 2.809(10) ? . .
C(51) C(50) 3.317(10) ? . .
C(51) C(53) 2.390(11) ? . .
C(51) C(54) 2.777(15) ? . .
C(51) C(55) 2.380(17) ? . .
C(51) C(57) 2.927(10) ? . .
C(51) C(58) 3.262(8) ? . .
C(52) Ni(1) 3.506(10) ? . .
C(52) P(1) 2.772(8) ? . .
C(52) C(54) 2.385(16) ? . .
C(52) C(55) 2.723(15) ? . .
C(52) C(56) 2.379(10) ? . .
C(53) C(51) 2.390(11) ? . .
C(53) C(55) 2.355(12) ? . .
C(53) C(56) 2.753(10) ? . .
C(54) C(22) 3.598(13) ? . 2_555
C(54) C(51) 2.777(15) ? . .
C(54) C(52) 2.385(16) ? . .
C(54) C(56) 2.403(13) ? . .
C(55) C(51) 2.380(17) ? . .
C(55) C(52) 2.723(15) ? . .
C(55) C(53) 2.355(12) ? . .
C(56) P(1) 2.796(11) ? . .
C(56) C(49) 3.375(13) ? . .
C(56) C(52) 2.379(10) ? . .
C(56) C(53) 2.753(10) ? . .
C(56) C(54) 2.403(13) ? . .
C(56) C(57) 3.263(13) ? . .
C(56) C(58) 3.362(11) ? . .
C(57) Ni(1) 3.453(6) ? . .
C(57) S(3) 3.330(5) ? . .
C(57) C(49) 2.876(7) ? . .
C(57) C(51) 2.927(10) ? . .
C(57) C(56) 3.263(13) ? . .
C(57) C(59) 2.436(9) ? . .
C(57) C(60) 2.772(9) ? . .
C(57) C(61) 2.392(10) ? . .
C(58) S(3) 3.338(7) ? . .
C(58) P(1) 2.789(6) ? . .
C(58) C(51) 3.262(8) ? . .
C(58) C(56) 3.362(11) ? . .
C(58) C(60) 2.366(10) ? . .
C(58) C(61) 2.721(12) ? . .
C(58) C(62) 2.351(11) ? . .
C(59) C(57) 2.436(9) ? . .
C(59) C(61) 2.369(14) ? . .
C(59) C(62) 2.773(11) ? . .
C(60) C(33) 3.541(13) ? . 3_555
C(60) C(57) 2.772(9) ? . .
C(60) C(58) 2.366(10) ? . .
C(60) C(62) 2.402(10) ? . .
C(61) C(57) 2.392(10) ? . .
C(61) C(58) 2.721(12) ? . .
C(61) C(59) 2.369(14) ? . .
C(62) P(1) 2.767(7) ? . .
C(62) C(49) 3.134(9) ? . .
C(62) C(58) 2.351(11) ? . .
C(62) C(59) 2.773(11) ? . .
C(62) C(60) 2.402(10) ? . .
C(63) Ni(1) 3.467(6) ? . .
C(63) S(4) 3.295(5) ? . .
C(63) C(50) 2.868(13) ? . .
C(63) C(65) 2.401(13) ? . .
C(63) C(66) 2.776(16) ? . .
C(63) C(67) 2.407(16) ? . .
C(63) C(69) 2.905(11) ? . .
C(63) C(70) 3.308(12) ? . .
C(64) P(2) 2.790(9) ? . .
C(64) C(50) 3.159(16) ? . .
C(64) C(66) 2.370(19) ? . .
C(64) C(67) 2.729(16) ? . .
C(64) C(68) 2.388(12) ? . .
C(65) C(63) 2.401(13) ? . .
C(65) C(67) 2.403(15) ? . .
C(65) C(68) 2.788(11) ? . .
C(66) C(63) 2.776(16) ? . .
C(66) C(64) 2.370(19) ? . .
C(66) C(68) 2.396(14) ? . .
C(67) C(63) 2.407(16) ? . .
C(67) C(64) 2.729(16) ? . .
C(67) C(65) 2.403(15) ? . .
C(68) S(4) 3.319(6) ? . .
C(68) P(2) 2.794(10) ? . .
C(68) C(64) 2.388(12) ? . .
C(68) C(65) 2.788(11) ? . .
C(68) C(66) 2.396(14) ? . .
C(68) C(69) 3.231(13) ? . .
C(68) C(70) 3.437(14) ? . .
C(69) Ni(1) 3.312(5) ? . .
C(69) S(4) 3.569(7) ? . .
C(69) C(50) 2.845(8) ? . .
C(69) C(63) 2.905(11) ? . .
C(69) C(68) 3.231(13) ? . .
C(69) C(71) 2.371(9) ? . .
C(69) C(72) 2.746(11) ? . .
C(69) C(73) 2.392(10) ? . .
C(70) P(2) 2.796(7) ? . .
C(70) C(50) 3.327(9) ? . .
C(70) C(63) 3.308(12) ? . .
C(70) C(68) 3.437(14) ? . .
C(70) C(72) 2.355(12) ? . .
C(70) C(73) 2.770(9) ? . .
C(70) C(74) 2.407(7) ? . .
C(71) C(44) 3.507(12) ? . 3_565
C(71) C(69) 2.371(9) ? . .
C(71) C(73) 2.418(9) ? . .
C(71) C(74) 2.763(8) ? . .
C(72) C(69) 2.746(11) ? . .
C(72) C(70) 2.355(12) ? . .
C(72) C(74) 2.395(10) ? . .
C(73) C(44) 3.296(11) ? . .
C(73) C(69) 2.392(10) ? . .
C(73) C(70) 2.770(9) ? . .
C(73) C(71) 2.418(9) ? . .
C(74) Ni(1) 3.403(6) ? . .
C(74) P(2) 2.770(6) ? . .
C(74) C(70) 2.407(7) ? . .
C(74) C(71) 2.763(8) ? . .
C(74) C(72) 2.395(10) ? . .
Ge(1) H(14) 3.474 ? . .
Ge(1) H(25) 3.584 ? . .
Ge(2) H(31) 3.548 ? . .
Ge(2) H(50) 3.208 ? . .
Ni(1) H(51) 3.478 ? . .
Ni(1) H(55) 2.949 ? . .
Ni(1) H(62) 3.565 ? . 3_555
Ni(1) H(63) 2.995 ? . 3_555
Ni(1) H(74) 2.836 ? . .
S(1) H(24) 3.476 ? . .
S(1) H(25) 3.343 ? . .
S(1) H(42) 3.152 ? . .
S(1) H(74) 3.238 ? . .
S(2) H(6) 3.066 ? . .
S(2) H(38) 3.345 ? . .
S(2) H(39) 3.172 ? . .
S(3) H(14) 3.065 ? . .
S(3) H(17) 2.898 ? . .
S(3) H(55) 3.317 ? . .
S(3) H(60) 2.993 ? . .
S(3) H(63) 3.142 ? . 3_555
S(4) H(31) 2.731 ? . .
S(4) H(50) 3.079 ? . .
S(4) H(62) 3.116 ? . 3_555
S(4) H(63) 3.299 ? . 3_555
S(4) H(69) 3.044 ? . .
S(4) H(74) 3.156 ? . .
P(1) H(51) 2.337 ? . .
P(1) H(52) 2.337 ? . .
P(1) H(53) 2.963 ? . .
P(1) H(54) 3.568 ? . .
P(1) H(55) 2.855 ? . .
P(1) H(59) 2.897 ? . .
P(1) H(60) 2.862 ? . .
P(1) H(64) 2.854 ? . .
P(2) H(51) 3.022 ? . .
P(2) H(53) 2.355 ? . .
P(2) H(54) 2.355 ? . .
P(2) H(55) 3.488 ? . .
P(2) H(65) 2.859 ? . .
P(2) H(69) 2.894 ? . .
P(2) H(70) 2.888 ? . .
P(2) H(74) 2.855 ? . .
C(1) H(1) 3.250 ? . .
C(1) H(3) 3.239 ? . .
C(1) H(6) 3.507 ? . .
C(1) H(8) 3.171 ? . .
C(1) H(14) 2.973 ? . .
C(1) H(17) 3.573 ? . .
C(1) H(19) 3.221 ? . .
C(1) H(25) 2.904 ? . .
C(2) H(1) 2.015 ? . .
C(2) H(2) 3.260 ? . .
C(2) H(6) 3.223 ? . .
C(2) H(8) 2.495 ? . .
C(2) H(12) 3.273 ? . .
C(2) H(14) 2.611 ? . .
C(3) H(2) 2.022 ? . .
C(3) H(3) 3.214 ? . .
C(3) H(8) 2.763 ? . .
C(3) H(12) 3.488 ? . .
C(3) H(14) 3.294 ? . .
C(3) H(43) 3.465 ? . 6_545
C(3) H(70) 3.445 ? . 8_555
C(3) H(71) 3.122 ? . 8_555
C(4) H(1) 2.003 ? . .
C(4) H(3) 2.017 ? . .
C(4) H(8) 3.572 ? . .
C(4) H(70) 3.366 ? . 8_555
C(4) H(71) 3.133 ? . 8_555
C(5) H(1) 3.216 ? . .
C(5) H(2) 2.037 ? . .
C(5) H(19) 2.821 ? . .
C(5) H(23) 3.436 ? . .
C(5) H(25) 3.231 ? . .
C(5) H(57) 3.234 ? . 2_555
C(5) H(58) 3.321 ? . 2_555
C(6) H(2) 3.261 ? . .
C(6) H(3) 2.004 ? . .
C(6) H(17) 3.280 ? . .
C(6) H(19) 2.542 ? . .
C(6) H(23) 3.226 ? . .
C(6) H(25) 2.559 ? . .
C(7) H(1) 2.568 ? . .
C(7) H(4) 3.270 ? . .
C(7) H(5) 3.247 ? . .
C(7) H(6) 2.957 ? . .
C(7) H(7) 3.267 ? . .
C(7) H(8) 2.612 ? . .
C(7) H(12) 2.989 ? . .
C(7) H(13) 3.295 ? . .
C(7) H(14) 2.644 ? . .
C(7) H(40) 3.227 ? . 6_545
C(7) H(43) 3.366 ? . 6_545
C(8) H(1) 3.242 ? . .
C(8) H(4) 2.039 ? . .
C(8) H(6) 2.051 ? . .
C(8) H(7) 2.050 ? . .
C(8) H(8) 2.051 ? . .
C(8) H(40) 3.042 ? . 6_545
C(8) H(47) 3.117 ? . 6_545
C(9) H(5) 3.210 ? . .
C(9) H(6) 2.976 ? . .
C(9) H(7) 2.622 ? . .
C(9) H(8) 3.271 ? . .
C(9) H(9) 2.974 ? . .
C(9) H(10) 3.287 ? . .
C(9) H(11) 2.630 ? . .
C(9) H(30) 3.508 ? . .
C(9) H(38) 3.210 ? . .
C(9) H(40) 3.025 ? . 6_545
C(9) H(47) 3.134 ? . 6_545
C(10) H(4) 2.036 ? . .
C(10) H(5) 1.976 ? . .
C(10) H(9) 2.089 ? . .
C(10) H(10) 2.089 ? . .
C(10) H(11) 2.089 ? . .
C(10) H(16) 3.545 ? . 6_545
C(10) H(30) 3.554 ? . .
C(10) H(40) 3.212 ? . 6_545
C(11) H(4) 3.210 ? . .
C(11) H(9) 2.988 ? . .
C(11) H(10) 2.661 ? . .
C(11) H(11) 3.268 ? . .
C(11) H(12) 2.916 ? . .
C(11) H(13) 2.609 ? . .
C(11) H(14) 3.249 ? . .
C(11) H(24) 3.540 ? . 6_545
C(11) H(40) 3.357 ? . 6_545
C(11) H(43) 3.260 ? . 6_545
C(11) H(51) 3.320 ? . 3_555
C(11) H(64) 3.412 ? . 3_555
C(12) H(1) 3.299 ? . .
C(12) H(5) 1.990 ? . .
C(12) H(12) 2.066 ? . .
C(12) H(13) 2.066 ? . .
C(12) H(14) 2.066 ? . .
C(12) H(40) 3.387 ? . 6_545
C(12) H(43) 2.866 ? . 6_545
C(13) H(1) 3.539 ? . .
C(13) H(4) 2.686 ? . .
C(13) H(38) 3.554 ? . .
C(13) H(47) 2.924 ? . 6_545
C(13) H(70) 3.561 ? . 8_555
C(14) H(4) 2.670 ? . .
C(14) H(5) 2.675 ? . .
C(14) H(16) 3.162 ? . 6_545
C(14) H(30) 3.261 ? . .
C(14) H(35) 3.481 ? . .
C(14) H(52) 3.447 ? . 3_555
C(15) H(5) 2.616 ? . .
C(15) H(43) 2.888 ? . 6_545
C(16) H(3) 2.589 ? . .
C(16) H(15) 3.236 ? . .
C(16) H(16) 3.237 ? . .
C(16) H(17) 2.966 ? . .
C(16) H(18) 3.255 ? . .
C(16) H(19) 2.622 ? . .
C(16) H(23) 2.968 ? . .
C(16) H(24) 3.277 ? . .
C(16) H(25) 2.634 ? . .
C(16) H(57) 3.204 ? . 2_555
C(17) H(3) 3.258 ? . .
C(17) H(15) 2.029 ? . .
C(17) H(17) 2.047 ? . .
C(17) H(18) 2.048 ? . .
C(17) H(19) 2.047 ? . .
C(17) H(57) 2.863 ? . 2_555
C(18) H(15) 3.562 ? . 2_555
C(18) H(16) 3.177 ? . .
C(18) H(17) 2.934 ? . .
C(18) H(18) 2.601 ? . .
C(18) H(19) 3.259 ? . .
C(18) H(20) 2.971 ? . .
C(18) H(21) 3.243 ? . .
C(18) H(22) 2.638 ? . .
C(18) H(56) 3.262 ? . .
C(18) H(57) 3.322 ? . 2_555
C(19) H(15) 1.967 ? . .
C(19) H(16) 2.006 ? . .
C(19) H(20) 2.082 ? . .
C(19) H(21) 2.082 ? . .
C(19) H(22) 2.082 ? . .
C(20) H(10) 3.501 ? . 6_555
C(20) H(11) 3.416 ? . 6_555
C(20) H(15) 3.183 ? . .
C(20) H(20) 2.924 ? . .
C(20) H(21) 2.598 ? . .
C(20) H(22) 3.253 ? . .
C(20) H(23) 2.943 ? . .
C(20) H(24) 2.611 ? . .
C(20) H(25) 3.253 ? . .
C(21) H(3) 3.303 ? . .
C(21) H(16) 2.012 ? . .
C(21) H(23) 2.052 ? . .
C(21) H(24) 2.052 ? . .
C(21) H(25) 2.052 ? . .
C(22) H(3) 3.569 ? . .
C(22) H(15) 2.643 ? . .
C(22) H(18) 3.570 ? . 2_555
C(22) H(57) 3.068 ? . 2_555
C(23) H(15) 2.661 ? . .
C(23) H(16) 2.615 ? . .
C(23) H(22) 3.003 ? . 2_555
C(23) H(45) 2.976 ? . .
C(23) H(73) 3.457 ? . .
C(24) H(10) 3.278 ? . 6_555
C(24) H(16) 2.651 ? . .
C(24) H(42) 3.153 ? . .
C(24) H(54) 3.083 ? . 8_555
C(25) H(26) 3.243 ? . .
C(25) H(28) 3.280 ? . .
C(25) H(31) 3.336 ? . .
C(25) H(33) 3.205 ? . .
C(25) H(39) 3.075 ? . .
C(25) H(44) 3.288 ? . .
C(25) H(50) 2.804 ? . .
C(26) H(26) 2.019 ? . .
C(26) H(27) 3.239 ? . .
C(26) H(31) 3.168 ? . .
C(26) H(33) 2.559 ? . .
C(26) H(37) 3.263 ? . .
C(26) H(39) 2.583 ? . .
C(27) H(27) 2.027 ? . .
C(27) H(28) 3.240 ? . .
C(27) H(33) 2.861 ? . .
C(27) H(37) 3.346 ? . .
C(27) H(39) 3.119 ? . .
C(28) H(26) 2.035 ? . .
C(28) H(28) 1.995 ? . .
C(28) H(35) 3.528 ? . 7_555
C(28) H(44) 3.530 ? . .
C(29) H(26) 3.236 ? . .
C(29) H(27) 1.989 ? . .
C(29) H(44) 2.667 ? . .
C(29) H(50) 3.544 ? . .
C(30) H(27) 3.223 ? . .
C(30) H(28) 2.030 ? . .
C(30) H(42) 3.292 ? . .
C(30) H(44) 2.500 ? . .
C(30) H(48) 3.230 ? . .
C(30) H(50) 2.660 ? . .
C(31) H(26) 2.594 ? . .
C(31) H(26) 3.103 ? . 7_555
C(31) H(29) 3.255 ? . .
C(31) H(30) 3.242 ? . .
C(31) H(31) 2.954 ? . .
C(31) H(32) 3.256 ? . .
C(31) H(33) 2.620 ? . .
C(31) H(37) 2.960 ? . .
C(31) H(38) 3.257 ? . .
C(31) H(39) 2.632 ? . .
C(32) H(26) 3.374 ? . .
C(32) H(26) 3.327 ? . 7_555
C(32) H(29) 2.040 ? . .
C(32) H(31) 2.037 ? . .
C(32) H(32) 2.037 ? . .
C(32) H(33) 2.037 ? . .
C(33) H(26) 3.340 ? . 7_555
C(33) H(30) 3.209 ? . .
C(33) H(31) 2.968 ? . .
C(33) H(32) 2.554 ? . .
C(33) H(33) 3.224 ? . .
C(33) H(34) 2.934 ? . .
C(33) H(35) 3.245 ? . .
C(33) H(36) 2.596 ? . .
C(33) H(62) 3.360 ? . 3_555
C(34) H(9) 3.531 ? . .
C(34) H(26) 3.186 ? . 7_555
C(34) H(27) 2.938 ? . 7_555
C(34) H(29) 2.009 ? . .
C(34) H(30) 2.000 ? . .
C(34) H(34) 2.068 ? . .
C(34) H(35) 2.068 ? . .
C(34) H(36) 2.068 ? . .
C(35) H(9) 3.254 ? . .
C(35) H(26) 2.896 ? . 7_555
C(35) H(27) 3.144 ? . 7_555
C(35) H(29) 3.208 ? . .
C(35) H(34) 2.967 ? . .
C(35) H(35) 2.622 ? . .
C(35) H(36) 3.250 ? . .
C(35) H(37) 2.958 ? . .
C(35) H(38) 2.580 ? . .
C(35) H(39) 3.251 ? . .
C(36) H(26) 3.206 ? . .
C(36) H(26) 2.839 ? . 7_555
C(36) H(30) 2.042 ? . .
C(36) H(37) 2.051 ? . .
C(36) H(38) 2.051 ? . .
C(36) H(39) 2.050 ? . .
C(37) H(29) 2.638 ? . .
C(38) H(9) 3.006 ? . .
C(38) H(27) 2.965 ? . 7_555
C(38) H(29) 2.635 ? . .
C(38) H(30) 2.664 ? . .
C(38) H(59) 2.888 ? . 3_555
C(39) H(26) 3.428 ? . .
C(39) H(26) 3.562 ? . 7_555
C(39) H(30) 2.644 ? . .
C(40) H(28) 2.561 ? . .
C(40) H(40) 3.261 ? . .
C(40) H(41) 3.259 ? . .
C(40) H(42) 2.976 ? . .
C(40) H(43) 3.275 ? . .
C(40) H(44) 2.629 ? . .
C(40) H(48) 2.968 ? . .
C(40) H(49) 3.271 ? . .
C(40) H(50) 2.636 ? . .
C(40) H(71) 3.534 ? . 3_565
C(41) H(1) 3.070 ? . 6_555
C(41) H(28) 3.065 ? . .
C(41) H(40) 2.029 ? . .
C(41) H(42) 2.069 ? . .
C(41) H(43) 2.069 ? . .
C(41) H(44) 2.069 ? . .
C(42) H(1) 3.015 ? . 6_555
C(42) H(16) 3.403 ? . .
C(42) H(41) 3.201 ? . .
C(42) H(42) 2.958 ? . .
C(42) H(43) 2.628 ? . .
C(42) H(44) 3.280 ? . .
C(42) H(45) 2.934 ? . .
C(42) H(46) 3.229 ? . .
C(42) H(47) 2.600 ? . .
C(42) H(71) 3.514 ? . 3_565
C(43) H(40) 1.997 ? . .
C(43) H(41) 2.013 ? . .
C(43) H(45) 2.030 ? . .
C(43) H(46) 2.030 ? . .
C(43) H(47) 2.030 ? . .
C(43) H(71) 3.278 ? . 3_565
C(43) H(73) 3.391 ? . .
C(44) H(40) 3.207 ? . .
C(44) H(45) 2.934 ? . .
C(44) H(46) 2.575 ? . .
C(44) H(47) 3.229 ? . .
C(44) H(48) 2.915 ? . .
C(44) H(49) 2.557 ? . .
C(44) H(50) 3.229 ? . .
C(44) H(71) 3.156 ? . 3_565
C(44) H(72) 3.551 ? . 3_565
C(44) H(73) 3.033 ? . .
C(45) H(28) 3.388 ? . .
C(45) H(41) 2.030 ? . .
C(45) H(48) 2.015 ? . .
C(45) H(49) 2.015 ? . .
C(45) H(50) 2.015 ? . .
C(45) H(71) 3.318 ? . 3_565
C(45) H(72) 3.238 ? . 3_565
C(46) H(1) 3.260 ? . 6_555
C(46) H(12) 3.013 ? . 6_555
C(46) H(24) 3.130 ? . .
C(46) H(28) 3.318 ? . .
C(46) H(40) 2.662 ? . .
C(46) H(66) 3.299 ? . 8_555
C(47) H(7) 3.194 ? . 6_555
C(47) H(20) 3.303 ? . .
C(47) H(40) 2.647 ? . .
C(47) H(41) 2.622 ? . .
C(47) H(73) 3.515 ? . .
C(48) H(41) 2.612 ? . .
C(48) H(41) 3.399 ? . 3_565
C(48) H(46) 3.295 ? . 3_565
C(48) H(69) 3.266 ? . .
C(48) H(72) 3.067 ? . 3_565
C(49) H(5) 3.139 ? . 3_555
C(49) H(10) 3.523 ? . 3_555
C(49) H(53) 2.087 ? . .
C(49) H(54) 2.087 ? . .
C(49) H(59) 3.324 ? . .
C(49) H(64) 2.724 ? . .
C(49) H(65) 2.941 ? . .
C(50) H(23) 3.195 ? . 8_454
C(50) H(51) 2.092 ? . .
C(50) H(52) 2.092 ? . .
C(50) H(65) 2.759 ? . .
C(50) H(70) 3.172 ? . .
C(51) H(17) 3.332 ? . .
C(51) H(52) 2.821 ? . .
C(51) H(53) 2.997 ? . .
C(51) H(55) 2.009 ? . .
C(51) H(56) 3.233 ? . .
C(51) H(58) 3.226 ? . .
C(51) H(59) 2.034 ? . .
C(51) H(60) 2.896 ? . .
C(52) H(15) 3.455 ? . .
C(52) H(17) 3.034 ? . .
C(52) H(53) 3.126 ? . .
C(52) H(56) 2.018 ? . .
C(52) H(57) 3.236 ? . .
C(52) H(59) 3.231 ? . .
C(52) H(74) 3.341 ? . .
C(53) H(15) 2.948 ? . .
C(53) H(17) 3.498 ? . .
C(53) H(18) 3.505 ? . .
C(53) H(55) 2.017 ? . .
C(53) H(57) 2.019 ? . .
C(53) H(58) 3.201 ? . .
C(54) H(3) 3.160 ? . 2_555
C(54) H(18) 3.269 ? . 2_555
C(54) H(19) 3.379 ? . 2_555
C(54) H(55) 3.228 ? . .
C(54) H(56) 2.008 ? . .
C(54) H(58) 2.007 ? . .
C(54) H(59) 3.248 ? . .
C(55) H(3) 3.306 ? . 2_555
C(55) H(19) 3.596 ? . 2_555
C(55) H(56) 3.206 ? . .
C(55) H(57) 2.025 ? . .
C(55) H(59) 2.018 ? . .
C(56) H(34) 3.433 ? . 3_555
C(56) H(36) 3.537 ? . 3_555
C(56) H(52) 2.969 ? . .
C(56) H(55) 3.229 ? . .
C(56) H(57) 3.249 ? . .
C(56) H(58) 2.004 ? . .
C(56) H(60) 3.054 ? . .
C(57) H(34) 3.148 ? . 3_555
C(57) H(51) 2.967 ? . .
C(57) H(52) 3.089 ? . .
C(57) H(59) 2.880 ? . .
C(57) H(60) 2.016 ? . .
C(57) H(61) 3.283 ? . .
C(57) H(63) 3.235 ? . .
C(57) H(64) 1.993 ? . .
C(58) H(13) 3.473 ? . .
C(58) H(34) 3.405 ? . 3_555
C(58) H(59) 2.983 ? . .
C(58) H(61) 2.050 ? . .
C(58) H(62) 3.220 ? . .
C(58) H(64) 3.206 ? . .
C(59) H(13) 3.211 ? . .
C(59) H(29) 3.412 ? . 3_555
C(59) H(34) 3.588 ? . 3_555
C(59) H(60) 2.031 ? . .
C(59) H(62) 1.997 ? . .
C(59) H(63) 3.213 ? . .
C(60) H(29) 3.147 ? . 3_555
C(60) H(34) 3.472 ? . 3_555
C(60) H(60) 3.211 ? . .
C(60) H(61) 2.012 ? . .
C(60) H(63) 2.003 ? . .
C(60) H(64) 3.245 ? . .
C(61) H(34) 3.200 ? . 3_555
C(61) H(61) 3.220 ? . .
C(61) H(62) 1.999 ? . .
C(61) H(64) 2.047 ? . .
C(62) H(34) 3.020 ? . 3_555
C(62) H(51) 2.811 ? . .
C(62) H(52) 3.310 ? . .
C(62) H(60) 3.196 ? . .
C(62) H(62) 3.250 ? . .
C(62) H(63) 2.048 ? . .
C(63) H(51) 3.530 ? . .
C(63) H(54) 2.766 ? . .
C(63) H(62) 3.444 ? . 3_555
C(63) H(65) 2.005 ? . .
C(63) H(66) 3.246 ? . .
C(63) H(68) 3.256 ? . .
C(63) H(69) 2.045 ? . .
C(63) H(70) 2.980 ? . .
C(64) H(51) 3.141 ? . .
C(64) H(54) 2.784 ? . .
C(64) H(62) 3.370 ? . 3_555
C(64) H(66) 1.999 ? . .
C(64) H(67) 3.217 ? . .
C(64) H(69) 3.243 ? . .
C(65) H(65) 1.972 ? . .
C(65) H(67) 2.059 ? . .
C(65) H(68) 3.252 ? . .
C(66) H(6) 3.491 ? . 8_454
C(66) H(7) 3.387 ? . 8_454
C(66) H(65) 3.218 ? . .
C(66) H(66) 2.069 ? . .
C(66) H(68) 1.993 ? . .
C(66) H(69) 3.240 ? . .
C(67) H(7) 2.991 ? . 8_454
C(67) H(31) 3.427 ? . .
C(67) H(66) 3.251 ? . .
C(67) H(67) 1.999 ? . .
C(67) H(69) 2.039 ? . .
C(68) H(7) 3.425 ? . 8_454
C(68) H(31) 3.266 ? . .
C(68) H(65) 3.232 ? . .
C(68) H(67) 3.242 ? . .
C(68) H(68) 2.028 ? . .
C(68) H(70) 3.173 ? . .
C(69) H(49) 3.244 ? . .
C(69) H(53) 2.767 ? . .
C(69) H(54) 3.252 ? . .
C(69) H(55) 3.406 ? . .
C(69) H(69) 2.870 ? . .
C(69) H(70) 2.028 ? . .
C(69) H(71) 3.219 ? . .
C(69) H(73) 3.245 ? . .
C(69) H(74) 2.033 ? . .
C(70) H(2) 3.589 ? . 8_454
C(70) H(8) 3.537 ? . 8_454
C(70) H(49) 3.508 ? . .
C(70) H(53) 3.149 ? . .
C(70) H(54) 3.373 ? . .
C(70) H(69) 3.127 ? . .
C(70) H(71) 1.984 ? . .
C(70) H(72) 3.198 ? . .
C(70) H(74) 3.255 ? . .
C(71) H(1) 3.496 ? . 8_454
C(71) H(2) 3.205 ? . 8_454
C(71) H(49) 3.552 ? . .
C(71) H(70) 1.984 ? . .
C(71) H(72) 2.012 ? . .
C(71) H(73) 3.267 ? . .
C(72) H(41) 3.089 ? . .
C(72) H(48) 3.044 ? . 3_565
C(72) H(49) 3.445 ? . .
C(72) H(70) 3.202 ? . .
C(72) H(71) 2.011 ? . .
C(72) H(73) 2.062 ? . .
C(72) H(74) 3.250 ? . .
C(73) H(20) 3.443 ? . .
C(73) H(41) 2.859 ? . .
C(73) H(49) 3.198 ? . .
C(73) H(55) 3.572 ? . .
C(73) H(71) 3.266 ? . .
C(73) H(72) 2.054 ? . .
C(73) H(74) 2.010 ? . .
C(74) H(49) 3.049 ? . .
C(74) H(53) 3.560 ? . .
C(74) H(55) 2.842 ? . .
C(74) H(70) 3.255 ? . .
C(74) H(72) 3.243 ? . .
C(74) H(73) 2.017 ? . .
H(1) C(1) 3.250 ? . .
H(1) C(2) 2.015 ? . .
H(1) C(4) 2.003 ? . .
H(1) C(5) 3.216 ? . .
H(1) C(7) 2.568 ? . .
H(1) C(8) 3.242 ? . .
H(1) C(12) 3.299 ? . .
H(1) C(13) 3.539 ? . .
H(1) C(41) 3.070 ? . 6_545
H(1) C(42) 3.015 ? . 6_545
H(1) C(46) 3.260 ? . 6_545
H(1) C(71) 3.496 ? . 8_555
H(1) H(2) 2.309 ? . .
H(1) H(8) 2.924 ? . .
H(1) H(12) 3.377 ? . .
H(1) H(28) 3.373 ? . 6_545
H(1) H(40) 3.001 ? . 6_545
H(1) H(43) 2.798 ? . 6_545
H(1) H(44) 3.422 ? . 6_545
H(1) H(70) 3.488 ? . 8_555
H(1) H(71) 2.658 ? . 8_555
H(2) C(2) 3.260 ? . .
H(2) C(3) 2.022 ? . .
H(2) C(5) 2.037 ? . .
H(2) C(6) 3.261 ? . .
H(2) C(70) 3.589 ? . 8_555
H(2) C(71) 3.205 ? . 8_555
H(2) H(1) 2.309 ? . .
H(2) H(3) 2.325 ? . .
H(2) H(28) 3.267 ? . 6_545
H(2) H(58) 3.440 ? . 2_555
H(2) H(70) 3.379 ? . 8_555
H(2) H(71) 2.712 ? . 8_555
H(3) C(1) 3.239 ? . .
H(3) C(3) 3.214 ? . .
H(3) C(4) 2.017 ? . .
H(3) C(6) 2.004 ? . .
H(3) C(16) 2.589 ? . .
H(3) C(17) 3.258 ? . .
H(3) C(21) 3.303 ? . .
H(3) C(22) 3.569 ? . .
H(3) C(54) 3.160 ? . 2_555
H(3) C(55) 3.306 ? . 2_555
H(3) H(2) 2.325 ? . .
H(3) H(19) 2.961 ? . .
H(3) H(23) 3.336 ? . .
H(3) H(25) 3.555 ? . .
H(3) H(57) 2.499 ? . 2_555
H(3) H(58) 2.762 ? . 2_555
H(4) C(7) 3.270 ? . .
H(4) C(8) 2.039 ? . .
H(4) C(10) 2.036 ? . .
H(4) C(11) 3.210 ? . .
H(4) C(13) 2.686 ? . .
H(4) C(14) 2.670 ? . .
H(4) H(6) 3.060 ? . .
H(4) H(7) 2.462 ? . .
H(4) H(8) 3.532 ? . .
H(4) H(9) 3.030 ? . .
H(4) H(10) 3.523 ? . .
H(4) H(11) 2.448 ? . .
H(4) H(30) 3.220 ? . .
H(4) H(38) 2.724 ? . .
H(4) H(40) 3.439 ? . 6_545
H(4) H(47) 2.936 ? . 6_545
H(5) C(7) 3.247 ? . .
H(5) C(9) 3.210 ? . .
H(5) C(10) 1.976 ? . .
H(5) C(12) 1.990 ? . .
H(5) C(14) 2.675 ? . .
H(5) C(15) 2.616 ? . .
H(5) C(49) 3.139 ? . 3_555
H(5) H(9) 3.056 ? . .
H(5) H(10) 2.477 ? . .
H(5) H(11) 3.513 ? . .
H(5) H(12) 2.956 ? . .
H(5) H(13) 2.414 ? . .
H(5) H(14) 3.478 ? . .
H(5) H(24) 3.261 ? . 6_545
H(5) H(43) 3.446 ? . 6_545
H(5) H(51) 2.405 ? . 3_555
H(5) H(52) 3.032 ? . 3_555
H(5) H(64) 2.865 ? . 3_555
H(5) H(65) 3.156 ? . 3_555
H(6) S(2) 3.066 ? . .
H(6) C(1) 3.507 ? . .
H(6) C(2) 3.223 ? . .
H(6) C(7) 2.957 ? . .
H(6) C(8) 2.051 ? . .
H(6) C(9) 2.976 ? . .
H(6) C(66) 3.491 ? . 8_555
H(6) H(4) 3.060 ? . .
H(6) H(7) 1.584 ? . .
H(6) H(8) 1.584 ? . .
H(6) H(25) 3.563 ? . .
H(6) H(38) 3.108 ? . .
H(6) H(39) 3.281 ? . .
H(7) C(7) 3.267 ? . .
H(7) C(8) 2.050 ? . .
H(7) C(9) 2.622 ? . .
H(7) C(47) 3.194 ? . 6_545
H(7) C(66) 3.387 ? . 8_555
H(7) C(67) 2.991 ? . 8_555
H(7) C(68) 3.425 ? . 8_555
H(7) H(4) 2.462 ? . .
H(7) H(6) 1.584 ? . .
H(7) H(8) 1.584 ? . .
H(7) H(38) 3.461 ? . .
H(7) H(46) 3.397 ? . 6_545
H(7) H(47) 2.278 ? . 6_545
H(7) H(68) 2.960 ? . 8_555
H(8) C(1) 3.171 ? . .
H(8) C(2) 2.495 ? . .
H(8) C(3) 2.763 ? . .
H(8) C(4) 3.572 ? . .
H(8) C(7) 2.612 ? . .
H(8) C(8) 2.051 ? . .
H(8) C(9) 3.271 ? . .
H(8) C(70) 3.537 ? . 8_555
H(8) H(1) 2.924 ? . .
H(8) H(4) 3.532 ? . .
H(8) H(6) 1.584 ? . .
H(8) H(7) 1.584 ? . .
H(8) H(25) 3.522 ? . .
H(8) H(47) 3.101 ? . 6_545
H(8) H(70) 2.693 ? . 8_555
H(9) C(9) 2.974 ? . .
H(9) C(10) 2.089 ? . .
H(9) C(11) 2.988 ? . .
H(9) C(34) 3.531 ? . .
H(9) C(35) 3.254 ? . .
H(9) C(38) 3.006 ? . .
H(9) H(4) 3.030 ? . .
H(9) H(5) 3.056 ? . .
H(9) H(10) 1.584 ? . .
H(9) H(11) 1.584 ? . .
H(9) H(30) 2.564 ? . .
H(9) H(34) 2.780 ? . .
H(9) H(35) 2.521 ? . .
H(9) H(52) 3.304 ? . 3_555
H(10) C(9) 3.287 ? . .
H(10) C(10) 2.089 ? . .
H(10) C(11) 2.661 ? . .
H(10) C(20) 3.501 ? . 6_545
H(10) C(24) 3.278 ? . 6_545
H(10) C(49) 3.523 ? . 3_555
H(10) H(4) 3.523 ? . .
H(10) H(5) 2.477 ? . .
H(10) H(9) 1.584 ? . .
H(10) H(11) 1.584 ? . .
H(10) H(16) 2.946 ? . 6_545
H(10) H(23) 2.777 ? . 6_545
H(10) H(24) 3.066 ? . 6_545
H(10) H(51) 3.458 ? . 3_555
H(10) H(52) 2.798 ? . 3_555
H(11) C(9) 2.630 ? . .
H(11) C(10) 2.089 ? . .
H(11) C(11) 3.268 ? . .
H(11) C(20) 3.416 ? . 6_545
H(11) H(4) 2.448 ? . .
H(11) H(5) 3.513 ? . .
H(11) H(9) 1.584 ? . .
H(11) H(10) 1.584 ? . .
H(11) H(16) 2.720 ? . 6_545
H(11) H(21) 3.268 ? . 6_545
H(11) H(30) 3.394 ? . .
H(12) C(2) 3.273 ? . .
H(12) C(3) 3.488 ? . .
H(12) C(7) 2.989 ? . .
H(12) C(11) 2.916 ? . .
H(12) C(12) 2.066 ? . .
H(12) C(46) 3.013 ? . 6_545
H(12) H(1) 3.377 ? . .
H(12) H(5) 2.956 ? . .
H(12) H(13) 1.584 ? . .
H(12) H(14) 1.584 ? . .
H(12) H(42) 3.418 ? . 6_545
H(12) H(43) 2.175 ? . 6_545
H(12) H(44) 3.132 ? . 6_545
H(12) H(65) 3.460 ? . 3_555
H(12) H(66) 2.903 ? . 3_555
H(13) C(7) 3.295 ? . .
H(13) C(11) 2.609 ? . .
H(13) C(12) 2.066 ? . .
H(13) C(58) 3.473 ? . .
H(13) C(59) 3.211 ? . .
H(13) H(5) 2.414 ? . .
H(13) H(12) 1.584 ? . .
H(13) H(14) 1.584 ? . .
H(13) H(43) 3.507 ? . 6_545
H(13) H(51) 3.341 ? . 3_555
H(13) H(60) 3.595 ? . .
H(13) H(61) 3.162 ? . .
H(13) H(64) 2.951 ? . 3_555
H(13) H(65) 3.130 ? . 3_555
H(13) H(66) 3.541 ? . 3_555
H(14) Ge(1) 3.474 ? . .
H(14) S(3) 3.065 ? . .
H(14) C(1) 2.973 ? . .
H(14) C(2) 2.611 ? . .
H(14) C(3) 3.294 ? . .
H(14) C(7) 2.644 ? . .
H(14) C(11) 3.249 ? . .
H(14) C(12) 2.066 ? . .
H(14) H(5) 3.478 ? . .
H(14) H(12) 1.584 ? . .
H(14) H(13) 1.584 ? . .
H(14) H(43) 3.519 ? . 6_545
H(14) H(60) 3.338 ? . .
H(14) H(61) 3.578 ? . .
H(15) C(16) 3.236 ? . .
H(15) C(17) 2.029 ? . .
H(15) C(18) 3.562 ? . 2_555
H(15) C(19) 1.967 ? . .
H(15) C(20) 3.183 ? . .
H(15) C(22) 2.643 ? . .
H(15) C(23) 2.661 ? . .
H(15) C(52) 3.455 ? . .
H(15) C(53) 2.948 ? . .
H(15) H(15) 2.882 ? . 2_555
H(15) H(17) 2.995 ? . .
H(15) H(18) 2.421 ? . .
H(15) H(18) 3.585 ? . 2_555
H(15) H(19) 3.501 ? . .
H(15) H(20) 3.059 ? . .
H(15) H(21) 3.492 ? . .
H(15) H(22) 2.455 ? . .
H(15) H(22) 3.476 ? . 2_555
H(15) H(55) 3.362 ? . .
H(15) H(56) 2.497 ? . .
H(16) C(10) 3.545 ? . 6_555
H(16) C(14) 3.162 ? . 6_555
H(16) C(16) 3.237 ? . .
H(16) C(18) 3.177 ? . .
H(16) C(19) 2.006 ? . .
H(16) C(21) 2.012 ? . .
H(16) C(23) 2.615 ? . .
H(16) C(24) 2.651 ? . .
H(16) C(42) 3.403 ? . .
H(16) H(10) 2.946 ? . 6_555
H(16) H(11) 2.720 ? . 6_555
H(16) H(20) 2.964 ? . .
H(16) H(21) 2.396 ? . .
H(16) H(22) 3.476 ? . .
H(16) H(23) 3.017 ? . .
H(16) H(24) 2.434 ? . .
H(16) H(25) 3.501 ? . .
H(16) H(40) 2.986 ? . .
H(16) H(45) 3.434 ? . .
H(17) S(3) 2.898 ? . .
H(17) C(1) 3.573 ? . .
H(17) C(6) 3.280 ? . .
H(17) C(16) 2.966 ? . .
H(17) C(17) 2.047 ? . .
H(17) C(18) 2.934 ? . .
H(17) C(51) 3.332 ? . .
H(17) C(52) 3.034 ? . .
H(17) C(53) 3.498 ? . .
H(17) H(15) 2.995 ? . .
H(17) H(18) 1.584 ? . .
H(17) H(19) 1.584 ? . .
H(17) H(55) 3.051 ? . .
H(17) H(60) 3.066 ? . .
H(18) C(16) 3.255 ? . .
H(18) C(17) 2.048 ? . .
H(18) C(18) 2.601 ? . .
H(18) C(22) 3.570 ? . 2_555
H(18) C(53) 3.505 ? . .
H(18) C(54) 3.269 ? . 2_555
H(18) H(15) 2.421 ? . .
H(18) H(15) 3.585 ? . 2_555
H(18) H(17) 1.584 ? . .
H(18) H(18) 2.601 ? . 2_555
H(18) H(19) 1.584 ? . .
H(18) H(57) 2.941 ? . 2_555
H(19) C(1) 3.221 ? . .
H(19) C(5) 2.821 ? . .
H(19) C(6) 2.542 ? . .
H(19) C(16) 2.622 ? . .
H(19) C(17) 2.047 ? . .
H(19) C(18) 3.259 ? . .
H(19) C(54) 3.379 ? . 2_555
H(19) C(55) 3.596 ? . 2_555
H(19) H(3) 2.961 ? . .
H(19) H(15) 3.501 ? . .
H(19) H(17) 1.584 ? . .
H(19) H(18) 1.584 ? . .
H(19) H(57) 2.891 ? . 2_555
H(19) H(58) 3.336 ? . 2_555
H(20) C(18) 2.971 ? . .
H(20) C(19) 2.082 ? . .
H(20) C(20) 2.924 ? . .
H(20) C(47) 3.303 ? . .
H(20) C(73) 3.443 ? . .
H(20) H(15) 3.059 ? . .
H(20) H(16) 2.964 ? . .
H(20) H(21) 1.584 ? . .
H(20) H(22) 1.584 ? . .
H(20) H(45) 2.366 ? . .
H(20) H(73) 2.544 ? . .
H(21) C(18) 3.243 ? . .
H(21) C(19) 2.082 ? . .
H(21) C(20) 2.598 ? . .
H(21) H(11) 3.268 ? . 6_555
H(21) H(15) 3.492 ? . .
H(21) H(16) 2.396 ? . .
H(21) H(20) 1.584 ? . .
H(21) H(22) 1.584 ? . .
H(21) H(22) 3.210 ? . 2_555
H(21) H(45) 2.755 ? . .
H(22) C(18) 2.638 ? . .
H(22) C(19) 2.082 ? . .
H(22) C(20) 3.253 ? . .
H(22) C(23) 3.003 ? . 2_555
H(22) H(15) 2.455 ? . .
H(22) H(15) 3.476 ? . 2_555
H(22) H(16) 3.476 ? . .
H(22) H(20) 1.584 ? . .
H(22) H(21) 1.584 ? . .
H(22) H(21) 3.210 ? . 2_555
H(22) H(22) 2.102 ? . 2_555
H(23) C(5) 3.436 ? . .
H(23) C(6) 3.226 ? . .
H(23) C(16) 2.968 ? . .
H(23) C(20) 2.943 ? . .
H(23) C(21) 2.052 ? . .
H(23) C(50) 3.195 ? . 8_555
H(23) H(3) 3.336 ? . .
H(23) H(10) 2.777 ? . 6_555
H(23) H(16) 3.017 ? . .
H(23) H(24) 1.584 ? . .
H(23) H(25) 1.584 ? . .
H(23) H(52) 3.467 ? . 8_555
H(23) H(53) 3.388 ? . 8_555
H(23) H(54) 2.364 ? . 8_555
H(24) S(1) 3.476 ? . .
H(24) C(11) 3.540 ? . 6_555
H(24) C(16) 3.277 ? . .
H(24) C(20) 2.611 ? . .
H(24) C(21) 2.052 ? . .
H(24) C(46) 3.130 ? . .
H(24) H(5) 3.261 ? . 6_555
H(24) H(10) 3.066 ? . 6_555
H(24) H(16) 2.434 ? . .
H(24) H(23) 1.584 ? . .
H(24) H(25) 1.584 ? . .
H(24) H(40) 3.281 ? . .
H(24) H(42) 2.425 ? . .
H(24) H(43) 3.139 ? . .
H(24) H(54) 3.400 ? . 8_555
H(25) Ge(1) 3.584 ? . .
H(25) S(1) 3.343 ? . .
H(25) C(1) 2.904 ? . .
H(25) C(5) 3.231 ? . .
H(25) C(6) 2.559 ? . .
H(25) C(16) 2.634 ? . .
H(25) C(20) 3.253 ? . .
H(25) C(21) 2.052 ? . .
H(25) H(3) 3.555 ? . .
H(25) H(6) 3.563 ? . .
H(25) H(8) 3.522 ? . .
H(25) H(16) 3.501 ? . .
H(25) H(23) 1.584 ? . .
H(25) H(24) 1.584 ? . .
H(25) H(42) 3.062 ? . .
H(25) H(54) 3.083 ? . 8_555
H(26) C(25) 3.243 ? . .
H(26) C(26) 2.019 ? . .
H(26) C(28) 2.035 ? . .
H(26) C(29) 3.236 ? . .
H(26) C(31) 2.594 ? . .
H(26) C(31) 3.103 ? . 7_555
H(26) C(32) 3.374 ? . .
H(26) C(32) 3.327 ? . 7_555
H(26) C(33) 3.340 ? . 7_555
H(26) C(34) 3.186 ? . 7_555
H(26) C(35) 2.896 ? . 7_555
H(26) C(36) 3.206 ? . .
H(26) C(36) 2.839 ? . 7_555
H(26) C(39) 3.428 ? . .
H(26) C(39) 3.562 ? . 7_555
H(26) H(26) 3.129 ? . 7_555
H(26) H(27) 2.326 ? . .
H(26) H(30) 3.300 ? . 7_555
H(26) H(33) 3.019 ? . .
H(26) H(37) 3.140 ? . .
H(26) H(37) 3.186 ? . 7_555
H(26) H(39) 3.369 ? . .
H(27) C(26) 3.239 ? . .
H(27) C(27) 2.027 ? . .
H(27) C(29) 1.989 ? . .
H(27) C(30) 3.223 ? . .
H(27) C(34) 2.938 ? . 7_555
H(27) C(35) 3.144 ? . 7_555
H(27) C(38) 2.965 ? . 7_555
H(27) H(26) 2.326 ? . .
H(27) H(28) 2.282 ? . .
H(27) H(30) 3.174 ? . 7_555
H(27) H(35) 2.597 ? . 7_555
H(27) H(36) 2.949 ? . 7_555
H(28) C(25) 3.280 ? . .
H(28) C(27) 3.240 ? . .
H(28) C(28) 1.995 ? . .
H(28) C(30) 2.030 ? . .
H(28) C(40) 2.561 ? . .
H(28) C(41) 3.065 ? . .
H(28) C(45) 3.388 ? . .
H(28) C(46) 3.318 ? . .
H(28) H(1) 3.373 ? . 6_555
H(28) H(2) 3.267 ? . 6_555
H(28) H(27) 2.282 ? . .
H(28) H(44) 2.726 ? . .
H(28) H(71) 3.252 ? . 3_565
H(29) C(31) 3.255 ? . .
H(29) C(32) 2.040 ? . .
H(29) C(34) 2.009 ? . .
H(29) C(35) 3.208 ? . .
H(29) C(37) 2.638 ? . .
H(29) C(38) 2.635 ? . .
H(29) C(59) 3.412 ? . 3_555
H(29) C(60) 3.147 ? . 3_555
H(29) H(31) 3.047 ? . .
H(29) H(32) 2.373 ? . .
H(29) H(33) 3.471 ? . .
H(29) H(34) 3.011 ? . .
H(29) H(35) 3.482 ? . .
H(29) H(36) 2.405 ? . .
H(29) H(61) 3.455 ? . 3_555
H(29) H(62) 2.978 ? . 3_555
H(30) C(9) 3.508 ? . .
H(30) C(10) 3.554 ? . .
H(30) C(14) 3.261 ? . .
H(30) C(31) 3.242 ? . .
H(30) C(33) 3.209 ? . .
H(30) C(34) 2.000 ? . .
H(30) C(36) 2.042 ? . .
H(30) C(38) 2.664 ? . .
H(30) C(39) 2.644 ? . .
H(30) H(4) 3.220 ? . .
H(30) H(9) 2.564 ? . .
H(30) H(11) 3.394 ? . .
H(30) H(26) 3.300 ? . 7_555
H(30) H(27) 3.174 ? . 7_555
H(30) H(34) 3.056 ? . .
H(30) H(35) 2.444 ? . .
H(30) H(36) 3.501 ? . .
H(30) H(37) 3.026 ? . .
H(30) H(38) 2.396 ? . .
H(30) H(39) 3.490 ? . .
H(31) Ge(2) 3.548 ? . .
H(31) S(4) 2.731 ? . .
H(31) C(25) 3.336 ? . .
H(31) C(26) 3.168 ? . .
H(31) C(31) 2.954 ? . .
H(31) C(32) 2.037 ? . .
H(31) C(33) 2.968 ? . .
H(31) C(67) 3.427 ? . .
H(31) C(68) 3.266 ? . .
H(31) H(29) 3.047 ? . .
H(31) H(32) 1.584 ? . .
H(31) H(33) 1.584 ? . .
H(31) H(50) 3.105 ? . .
H(31) H(62) 3.420 ? . 3_555
H(31) H(68) 3.397 ? . .
H(31) H(69) 3.104 ? . .
H(32) C(31) 3.256 ? . .
H(32) C(32) 2.037 ? . .
H(32) C(33) 2.554 ? . .
H(32) H(29) 2.373 ? . .
H(32) H(31) 1.584 ? . .
H(32) H(33) 1.584 ? . .
H(32) H(37) 3.406 ? . 7_555
H(33) C(25) 3.205 ? . .
H(33) C(26) 2.559 ? . .
H(33) C(27) 2.861 ? . .
H(33) C(31) 2.620 ? . .
H(33) C(32) 2.037 ? . .
H(33) C(33) 3.224 ? . .
H(33) H(26) 3.019 ? . .
H(33) H(29) 3.471 ? . .
H(33) H(31) 1.584 ? . .
H(33) H(32) 1.584 ? . .
H(33) H(37) 3.144 ? . 7_555
H(33) H(50) 3.516 ? . .
H(34) C(33) 2.934 ? . .
H(34) C(34) 2.068 ? . .
H(34) C(35) 2.967 ? . .
H(34) C(56) 3.433 ? . 3_555
H(34) C(57) 3.148 ? . 3_555
H(34) C(58) 3.405 ? . 3_555
H(34) C(59) 3.588 ? . 3_555
H(34) C(60) 3.472 ? . 3_555
H(34) C(61) 3.200 ? . 3_555
H(34) C(62) 3.020 ? . 3_555
H(34) H(9) 2.780 ? . .
H(34) H(29) 3.011 ? . .
H(34) H(30) 3.056 ? . .
H(34) H(35) 1.584 ? . .
H(34) H(36) 1.584 ? . .
H(34) H(52) 3.354 ? . 3_555
H(34) H(59) 2.504 ? . 3_555
H(34) H(64) 3.363 ? . 3_555
H(35) C(14) 3.481 ? . .
H(35) C(28) 3.528 ? . 7_555
H(35) C(33) 3.245 ? . .
H(35) C(34) 2.068 ? . .
H(35) C(35) 2.622 ? . .
H(35) H(9) 2.521 ? . .
H(35) H(27) 2.597 ? . 7_555
H(35) H(29) 3.482 ? . .
H(35) H(30) 2.444 ? . .
H(35) H(34) 1.584 ? . .
H(35) H(36) 1.584 ? . .
H(35) H(59) 3.025 ? . 3_555
H(36) C(33) 2.596 ? . .
H(36) C(34) 2.068 ? . .
H(36) C(35) 3.250 ? . .
H(36) C(56) 3.537 ? . 3_555
H(36) H(27) 2.949 ? . 7_555
H(36) H(29) 2.405 ? . .
H(36) H(30) 3.501 ? . .
H(36) H(34) 1.584 ? . .
H(36) H(35) 1.584 ? . .
H(36) H(59) 2.668 ? . 3_555
H(37) C(26) 3.263 ? . .
H(37) C(27) 3.346 ? . .
H(37) C(31) 2.960 ? . .
H(37) C(35) 2.958 ? . .
H(37) C(36) 2.051 ? . .
H(37) H(26) 3.140 ? . .
H(37) H(26) 3.186 ? . 7_555
H(37) H(30) 3.026 ? . .
H(37) H(32) 3.406 ? . 7_555
H(37) H(33) 3.144 ? . 7_555
H(37) H(38) 1.584 ? . .
H(37) H(39) 1.584 ? . .
H(38) S(2) 3.345 ? . .
H(38) C(9) 3.210 ? . .
H(38) C(13) 3.554 ? . .
H(38) C(31) 3.257 ? . .
H(38) C(35) 2.580 ? . .
H(38) C(36) 2.051 ? . .
H(38) H(4) 2.724 ? . .
H(38) H(6) 3.108 ? . .
H(38) H(7) 3.461 ? . .
H(38) H(30) 2.396 ? . .
H(38) H(37) 1.584 ? . .
H(38) H(39) 1.584 ? . .
H(39) S(2) 3.172 ? . .
H(39) C(25) 3.075 ? . .
H(39) C(26) 2.583 ? . .
H(39) C(27) 3.119 ? . .
H(39) C(31) 2.632 ? . .
H(39) C(35) 3.251 ? . .
H(39) C(36) 2.050 ? . .
H(39) H(6) 3.281 ? . .
H(39) H(26) 3.369 ? . .
H(39) H(30) 3.490 ? . .
H(39) H(37) 1.584 ? . .
H(39) H(38) 1.584 ? . .
H(40) C(7) 3.227 ? . 6_555
H(40) C(8) 3.042 ? . 6_555
H(40) C(9) 3.025 ? . 6_555
H(40) C(10) 3.212 ? . 6_555
H(40) C(11) 3.357 ? . 6_555
H(40) C(12) 3.387 ? . 6_555
H(40) C(40) 3.261 ? . .
H(40) C(41) 2.029 ? . .
H(40) C(43) 1.997 ? . .
H(40) C(44) 3.207 ? . .
H(40) C(46) 2.662 ? . .
H(40) C(47) 2.647 ? . .
H(40) H(1) 3.001 ? . 6_555
H(40) H(4) 3.439 ? . 6_555
H(40) H(16) 2.986 ? . .
H(40) H(24) 3.281 ? . .
H(40) H(42) 3.011 ? . .
H(40) H(43) 2.449 ? . .
H(40) H(44) 3.520 ? . .
H(40) H(45) 3.003 ? . .
H(40) H(46) 3.500 ? . .
H(40) H(47) 2.446 ? . .
H(41) C(40) 3.259 ? . .
H(41) C(42) 3.201 ? . .
H(41) C(43) 2.013 ? . .
H(41) C(45) 2.030 ? . .
H(41) C(47) 2.622 ? . .
H(41) C(48) 2.612 ? . .
H(41) C(48) 3.399 ? . 3_565
H(41) C(72) 3.089 ? . .
H(41) C(73) 2.859 ? . .
H(41) H(41) 2.856 ? . 3_565
H(41) H(45) 2.991 ? . .
H(41) H(46) 2.393 ? . .
H(41) H(47) 3.474 ? . .
H(41) H(48) 2.968 ? . .
H(41) H(48) 3.090 ? . 3_565
H(41) H(49) 2.374 ? . .
H(41) H(49) 2.921 ? . 3_565
H(41) H(50) 3.470 ? . .
H(41) H(71) 3.506 ? . 3_565
H(41) H(72) 3.117 ? . .
H(41) H(72) 3.557 ? . 3_565
H(41) H(73) 2.734 ? . .
H(42) S(1) 3.152 ? . .
H(42) C(24) 3.153 ? . .
H(42) C(30) 3.292 ? . .
H(42) C(40) 2.976 ? . .
H(42) C(41) 2.069 ? . .
H(42) C(42) 2.958 ? . .
H(42) H(12) 3.418 ? . 6_555
H(42) H(24) 2.425 ? . .
H(42) H(25) 3.062 ? . .
H(42) H(40) 3.011 ? . .
H(42) H(43) 1.584 ? . .
H(42) H(44) 1.584 ? . .
H(42) H(66) 3.029 ? . 8_555
H(43) C(3) 3.465 ? . 6_555
H(43) C(7) 3.366 ? . 6_555
H(43) C(11) 3.260 ? . 6_555
H(43) C(12) 2.866 ? . 6_555
H(43) C(15) 2.888 ? . 6_555
H(43) C(40) 3.275 ? . .
H(43) C(41) 2.069 ? . .
H(43) C(42) 2.628 ? . .
H(43) H(1) 2.798 ? . 6_555
H(43) H(5) 3.446 ? . 6_555
H(43) H(12) 2.175 ? . 6_555
H(43) H(13) 3.507 ? . 6_555
H(43) H(14) 3.519 ? . 6_555
H(43) H(24) 3.139 ? . .
H(43) H(40) 2.449 ? . .
H(43) H(42) 1.584 ? . .
H(43) H(44) 1.584 ? . .
H(43) H(66) 3.198 ? . 8_555
H(44) C(25) 3.288 ? . .
H(44) C(28) 3.530 ? . .
H(44) C(29) 2.667 ? . .
H(44) C(30) 2.500 ? . .
H(44) C(40) 2.629 ? . .
H(44) C(41) 2.069 ? . .
H(44) C(42) 3.280 ? . .
H(44) H(1) 3.422 ? . 6_555
H(44) H(12) 3.132 ? . 6_555
H(44) H(28) 2.726 ? . .
H(44) H(40) 3.520 ? . .
H(44) H(42) 1.584 ? . .
H(44) H(43) 1.584 ? . .
H(44) H(66) 3.115 ? . 8_555
H(45) C(23) 2.976 ? . .
H(45) C(42) 2.934 ? . .
H(45) C(43) 2.030 ? . .
H(45) C(44) 2.934 ? . .
H(45) H(16) 3.434 ? . .
H(45) H(20) 2.366 ? . .
H(45) H(21) 2.755 ? . .
H(45) H(40) 3.003 ? . .
H(45) H(41) 2.991 ? . .
H(45) H(46) 1.584 ? . .
H(45) H(47) 1.584 ? . .
H(45) H(73) 3.024 ? . .
H(46) C(42) 3.229 ? . .
H(46) C(43) 2.030 ? . .
H(46) C(44) 2.575 ? . .
H(46) C(48) 3.295 ? . 3_565
H(46) H(7) 3.397 ? . 6_555
H(46) H(40) 3.500 ? . .
H(46) H(41) 2.393 ? . .
H(46) H(45) 1.584 ? . .
H(46) H(47) 1.584 ? . .
H(46) H(48) 2.906 ? . 3_565
H(46) H(49) 2.848 ? . 3_565
H(46) H(68) 3.592 ? . 3_565
H(46) H(69) 3.185 ? . 3_565
H(47) C(8) 3.117 ? . 6_555
H(47) C(9) 3.134 ? . 6_555
H(47) C(13) 2.924 ? . 6_555
H(47) C(42) 2.600 ? . .
H(47) C(43) 2.030 ? . .
H(47) C(44) 3.229 ? . .
H(47) H(4) 2.936 ? . 6_555
H(47) H(7) 2.278 ? . 6_555
H(47) H(8) 3.101 ? . 6_555
H(47) H(40) 2.446 ? . .
H(47) H(41) 3.474 ? . .
H(47) H(45) 1.584 ? . .
H(47) H(46) 1.584 ? . .
H(48) C(30) 3.230 ? . .
H(48) C(40) 2.968 ? . .
H(48) C(44) 2.915 ? . .
H(48) C(45) 2.015 ? . .
H(48) C(72) 3.044 ? . 3_565
H(48) H(41) 2.968 ? . .
H(48) H(41) 3.090 ? . 3_565
H(48) H(46) 2.906 ? . 3_565
H(48) H(49) 1.584 ? . .
H(48) H(50) 1.584 ? . .
H(48) H(72) 2.261 ? . 3_565
H(49) C(40) 3.271 ? . .
H(49) C(44) 2.557 ? . .
H(49) C(45) 2.015 ? . .
H(49) C(69) 3.244 ? . .
H(49) C(70) 3.508 ? . .
H(49) C(71) 3.552 ? . .
H(49) C(72) 3.445 ? . .
H(49) C(73) 3.198 ? . .
H(49) C(74) 3.049 ? . .
H(49) H(41) 2.374 ? . .
H(49) H(41) 2.921 ? . 3_565
H(49) H(46) 2.848 ? . 3_565
H(49) H(48) 1.584 ? . .
H(49) H(50) 1.584 ? . .
H(49) H(69) 2.842 ? . .
H(49) H(72) 3.525 ? . 3_565
H(49) H(74) 3.363 ? . .
H(50) Ge(2) 3.208 ? . .
H(50) S(4) 3.079 ? . .
H(50) C(25) 2.804 ? . .
H(50) C(29) 3.544 ? . .
H(50) C(30) 2.660 ? . .
H(50) C(40) 2.636 ? . .
H(50) C(44) 3.229 ? . .
H(50) C(45) 2.015 ? . .
H(50) H(31) 3.105 ? . .
H(50) H(33) 3.516 ? . .
H(50) H(41) 3.470 ? . .
H(50) H(48) 1.584 ? . .
H(50) H(49) 1.584 ? . .
H(50) H(69) 2.889 ? . .
H(51) Ni(1) 3.478 ? . .
H(51) P(1) 2.337 ? . .
H(51) P(2) 3.022 ? . .
H(51) C(11) 3.320 ? . 3_555
H(51) C(50) 2.092 ? . .
H(51) C(57) 2.967 ? . .
H(51) C(62) 2.811 ? . .
H(51) C(63) 3.530 ? . .
H(51) C(64) 3.141 ? . .
H(51) H(5) 2.405 ? . 3_555
H(51) H(10) 3.458 ? . 3_555
H(51) H(13) 3.341 ? . 3_555
H(51) H(52) 1.591 ? . .
H(51) H(53) 2.868 ? . .
H(51) H(54) 2.328 ? . .
H(51) H(64) 2.154 ? . .
H(51) H(65) 2.317 ? . .
H(52) P(1) 2.337 ? . .
H(52) C(14) 3.447 ? . 3_555
H(52) C(50) 2.092 ? . .
H(52) C(51) 2.821 ? . .
H(52) C(56) 2.969 ? . .
H(52) C(57) 3.089 ? . .
H(52) C(62) 3.310 ? . .
H(52) H(5) 3.032 ? . 3_555
H(52) H(9) 3.304 ? . 3_555
H(52) H(10) 2.798 ? . 3_555
H(52) H(23) 3.467 ? . 8_454
H(52) H(34) 3.354 ? . 3_555
H(52) H(51) 1.591 ? . .
H(52) H(53) 2.324 ? . .
H(52) H(54) 2.470 ? . .
H(52) H(59) 2.794 ? . .
H(52) H(64) 2.986 ? . .
H(53) P(1) 2.963 ? . .
H(53) P(2) 2.355 ? . .
H(53) C(49) 2.087 ? . .
H(53) C(51) 2.997 ? . .
H(53) C(52) 3.126 ? . .
H(53) C(69) 2.767 ? . .
H(53) C(70) 3.149 ? . .
H(53) C(74) 3.560 ? . .
H(53) H(23) 3.388 ? . 8_454
H(53) H(51) 2.868 ? . .
H(53) H(52) 2.324 ? . .
H(53) H(54) 1.588 ? . .
H(53) H(55) 3.194 ? . .
H(53) H(70) 3.147 ? . .
H(54) P(1) 3.568 ? . .
H(54) P(2) 2.355 ? . .
H(54) C(24) 3.083 ? . 8_454
H(54) C(49) 2.087 ? . .
H(54) C(63) 2.766 ? . .
H(54) C(64) 2.784 ? . .
H(54) C(69) 3.252 ? . .
H(54) C(70) 3.373 ? . .
H(54) H(23) 2.364 ? . 8_454
H(54) H(24) 3.400 ? . 8_454
H(54) H(25) 3.083 ? . 8_454
H(54) H(51) 2.328 ? . .
H(54) H(52) 2.470 ? . .
H(54) H(53) 1.588 ? . .
H(54) H(65) 2.390 ? . .
H(54) H(70) 2.949 ? . .
H(55) Ni(1) 2.949 ? . .
H(55) S(3) 3.317 ? . .
H(55) P(1) 2.855 ? . .
H(55) P(2) 3.488 ? . .
H(55) C(51) 2.009 ? . .
H(55) C(53) 2.017 ? . .
H(55) C(54) 3.228 ? . .
H(55) C(56) 3.229 ? . .
H(55) C(69) 3.406 ? . .
H(55) C(73) 3.572 ? . .
H(55) C(74) 2.842 ? . .
H(55) H(15) 3.362 ? . .
H(55) H(17) 3.051 ? . .
H(55) H(53) 3.194 ? . .
H(55) H(56) 2.312 ? . .
H(55) H(74) 2.440 ? . .
H(56) C(18) 3.262 ? . .
H(56) C(51) 3.233 ? . .
H(56) C(52) 2.018 ? . .
H(56) C(54) 2.008 ? . .
H(56) C(55) 3.206 ? . .
H(56) H(15) 2.497 ? . .
H(56) H(55) 2.312 ? . .
H(56) H(57) 2.319 ? . .
H(57) C(5) 3.234 ? . 2_555
H(57) C(16) 3.204 ? . 2_555
H(57) C(17) 2.863 ? . 2_555
H(57) C(18) 3.322 ? . 2_555
H(57) C(22) 3.068 ? . 2_555
H(57) C(52) 3.236 ? . .
H(57) C(53) 2.019 ? . .
H(57) C(55) 2.025 ? . .
H(57) C(56) 3.249 ? . .
H(57) H(3) 2.499 ? . 2_555
H(57) H(18) 2.941 ? . 2_555
H(57) H(19) 2.891 ? . 2_555
H(57) H(56) 2.319 ? . .
H(57) H(58) 2.315 ? . .
H(58) C(5) 3.321 ? . 2_555
H(58) C(51) 3.226 ? . .
H(58) C(53) 3.201 ? . .
H(58) C(54) 2.007 ? . .
H(58) C(56) 2.004 ? . .
H(58) H(2) 3.440 ? . 2_555
H(58) H(3) 2.762 ? . 2_555
H(58) H(19) 3.336 ? . 2_555
H(58) H(57) 2.315 ? . .
H(58) H(59) 2.305 ? . .
H(59) P(1) 2.897 ? . .
H(59) C(38) 2.888 ? . 3_555
H(59) C(49) 3.324 ? . .
H(59) C(51) 2.034 ? . .
H(59) C(52) 3.231 ? . .
H(59) C(54) 3.248 ? . .
H(59) C(55) 2.018 ? . .
H(59) C(57) 2.880 ? . .
H(59) C(58) 2.983 ? . .
H(59) H(34) 2.504 ? . 3_555
H(59) H(35) 3.025 ? . 3_555
H(59) H(36) 2.668 ? . 3_555
H(59) H(52) 2.794 ? . .
H(59) H(58) 2.305 ? . .
H(59) H(60) 2.900 ? . .
H(60) S(3) 2.993 ? . .
H(60) P(1) 2.862 ? . .
H(60) C(51) 2.896 ? . .
H(60) C(56) 3.054 ? . .
H(60) C(57) 2.016 ? . .
H(60) C(59) 2.031 ? . .
H(60) C(60) 3.211 ? . .
H(60) C(62) 3.196 ? . .
H(60) H(13) 3.595 ? . .
H(60) H(14) 3.338 ? . .
H(60) H(17) 3.066 ? . .
H(60) H(59) 2.900 ? . .
H(60) H(61) 2.341 ? . .
H(61) C(57) 3.283 ? . .
H(61) C(58) 2.050 ? . .
H(61) C(60) 2.012 ? . .
H(61) C(61) 3.220 ? . .
H(61) H(13) 3.162 ? . .
H(61) H(14) 3.578 ? . .
H(61) H(29) 3.455 ? . 3_555
H(61) H(60) 2.341 ? . .
H(61) H(62) 2.305 ? . .
H(62) Ni(1) 3.565 ? . 3_555
H(62) S(4) 3.116 ? . 3_555
H(62) C(33) 3.360 ? . 3_555
H(62) C(58) 3.220 ? . .
H(62) C(59) 1.997 ? . .
H(62) C(61) 1.999 ? . .
H(62) C(62) 3.250 ? . .
H(62) C(63) 3.444 ? . 3_555
H(62) C(64) 3.370 ? . 3_555
H(62) H(29) 2.978 ? . 3_555
H(62) H(31) 3.420 ? . 3_555
H(62) H(61) 2.305 ? . .
H(62) H(63) 2.292 ? . .
H(62) H(65) 3.511 ? . 3_555
H(63) Ni(1) 2.995 ? . 3_555
H(63) S(3) 3.142 ? . 3_555
H(63) S(4) 3.299 ? . 3_555
H(63) C(57) 3.235 ? . .
H(63) C(59) 3.213 ? . .
H(63) C(60) 2.003 ? . .
H(63) C(62) 2.048 ? . .
H(63) H(62) 2.292 ? . .
H(63) H(64) 2.347 ? . .
H(64) P(1) 2.854 ? . .
H(64) C(11) 3.412 ? . 3_555
H(64) C(49) 2.724 ? . .
H(64) C(57) 1.993 ? . .
H(64) C(58) 3.206 ? . .
H(64) C(60) 3.245 ? . .
H(64) C(61) 2.047 ? . .
H(64) H(5) 2.865 ? . 3_555
H(64) H(13) 2.951 ? . 3_555
H(64) H(34) 3.363 ? . 3_555
H(64) H(51) 2.154 ? . .
H(64) H(52) 2.986 ? . .
H(64) H(63) 2.347 ? . .
H(65) P(2) 2.859 ? . .
H(65) C(49) 2.941 ? . .
H(65) C(50) 2.759 ? . .
H(65) C(63) 2.005 ? . .
H(65) C(65) 1.972 ? . .
H(65) C(66) 3.218 ? . .
H(65) C(68) 3.232 ? . .
H(65) H(5) 3.156 ? . 3_555
H(65) H(12) 3.460 ? . 3_555
H(65) H(13) 3.130 ? . 3_555
H(65) H(51) 2.317 ? . .
H(65) H(54) 2.390 ? . .
H(65) H(62) 3.511 ? . 3_555
H(65) H(66) 2.276 ? . .
H(66) C(46) 3.299 ? . 8_454
H(66) C(63) 3.246 ? . .
H(66) C(64) 1.999 ? . .
H(66) C(66) 2.069 ? . .
H(66) C(67) 3.251 ? . .
H(66) H(12) 2.903 ? . 3_555
H(66) H(13) 3.541 ? . 3_555
H(66) H(42) 3.029 ? . 8_454
H(66) H(43) 3.198 ? . 8_454
H(66) H(44) 3.115 ? . 8_454
H(66) H(65) 2.276 ? . .
H(66) H(67) 2.378 ? . .
H(67) C(64) 3.217 ? . .
H(67) C(65) 2.059 ? . .
H(67) C(67) 1.999 ? . .
H(67) C(68) 3.242 ? . .
H(67) H(66) 2.378 ? . .
H(67) H(68) 2.289 ? . .
H(68) C(63) 3.256 ? . .
H(68) C(65) 3.252 ? . .
H(68) C(66) 1.993 ? . .
H(68) C(68) 2.028 ? . .
H(68) H(7) 2.960 ? . 8_454
H(68) H(31) 3.397 ? . .
H(68) H(46) 3.592 ? . 3_565
H(68) H(67) 2.289 ? . .
H(68) H(69) 2.333 ? . .
H(69) S(4) 3.044 ? . .
H(69) P(2) 2.894 ? . .
H(69) C(48) 3.266 ? . .
H(69) C(63) 2.045 ? . .
H(69) C(64) 3.243 ? . .
H(69) C(66) 3.240 ? . .
H(69) C(67) 2.039 ? . .
H(69) C(69) 2.870 ? . .
H(69) C(70) 3.127 ? . .
H(69) H(31) 3.104 ? . .
H(69) H(46) 3.185 ? . 3_565
H(69) H(49) 2.842 ? . .
H(69) H(50) 2.889 ? . .
H(69) H(68) 2.333 ? . .
H(69) H(70) 3.094 ? . .
H(70) P(2) 2.888 ? . .
H(70) C(3) 3.445 ? . 8_454
H(70) C(4) 3.366 ? . 8_454
H(70) C(13) 3.561 ? . 8_454
H(70) C(50) 3.172 ? . .
H(70) C(63) 2.980 ? . .
H(70) C(68) 3.173 ? . .
H(70) C(69) 2.028 ? . .
H(70) C(71) 1.984 ? . .
H(70) C(72) 3.202 ? . .
H(70) C(74) 3.255 ? . .
H(70) H(1) 3.488 ? . 8_454
H(70) H(2) 3.379 ? . 8_454
H(70) H(8) 2.693 ? . 8_454
H(70) H(53) 3.147 ? . .
H(70) H(54) 2.949 ? . .
H(70) H(69) 3.094 ? . .
H(70) H(71) 2.276 ? . .
H(71) C(3) 3.122 ? . 8_454
H(71) C(4) 3.133 ? . 8_454
H(71) C(40) 3.534 ? . 3_565
H(71) C(42) 3.514 ? . 3_565
H(71) C(43) 3.278 ? . 3_565
H(71) C(44) 3.156 ? . 3_565
H(71) C(45) 3.318 ? . 3_565
H(71) C(69) 3.219 ? . .
H(71) C(70) 1.984 ? . .
H(71) C(72) 2.011 ? . .
H(71) C(73) 3.266 ? . .
H(71) H(1) 2.658 ? . 8_454
H(71) H(2) 2.712 ? . 8_454
H(71) H(28) 3.252 ? . 3_565
H(71) H(41) 3.506 ? . 3_565
H(71) H(70) 2.276 ? . .
H(71) H(72) 2.306 ? . .
H(72) C(44) 3.551 ? . 3_565
H(72) C(45) 3.238 ? . 3_565
H(72) C(48) 3.067 ? . 3_565
H(72) C(70) 3.198 ? . .
H(72) C(71) 2.012 ? . .
H(72) C(73) 2.054 ? . .
H(72) C(74) 3.243 ? . .
H(72) H(41) 3.117 ? . .
H(72) H(41) 3.557 ? . 3_565
H(72) H(48) 2.261 ? . 3_565
H(72) H(49) 3.525 ? . 3_565
H(72) H(71) 2.306 ? . .
H(72) H(73) 2.366 ? . .
H(73) C(23) 3.457 ? . .
H(73) C(43) 3.391 ? . .
H(73) C(44) 3.033 ? . .
H(73) C(47) 3.515 ? . .
H(73) C(69) 3.245 ? . .
H(73) C(71) 3.267 ? . .
H(73) C(72) 2.062 ? . .
H(73) C(74) 2.017 ? . .
H(73) H(20) 2.544 ? . .
H(73) H(41) 2.734 ? . .
H(73) H(45) 3.024 ? . .
H(73) H(72) 2.366 ? . .
H(73) H(74) 2.318 ? . .
H(74) Ni(1) 2.836 ? . .
H(74) S(1) 3.238 ? . .
H(74) S(4) 3.156 ? . .
H(74) P(2) 2.855 ? . .
H(74) C(52) 3.341 ? . .
H(74) C(69) 2.033 ? . .
H(74) C(70) 3.255 ? . .
H(74) C(72) 3.250 ? . .
H(74) C(73) 2.010 ? . .
H(74) H(49) 3.363 ? . .
H(74) H(55) 2.440 ? . .
H(74) H(73) 2.318 ? . .

loop_
_geom_torsion_atom_site_label_1
_geom_torsion_atom_site_label_2
_geom_torsion_atom_site_label_3
_geom_torsion_atom_site_label_4
_geom_torsion
_geom_torsion_publ_flag
_geom_torsion_site_symmetry_1
_geom_torsion_site_symmetry_2
_geom_torsion_site_symmetry_3
_geom_torsion_site_symmetry_4
S(1) Ge(1) Ge(2) S(2) 145.38(6) ? . . . .
S(1) Ge(1) Ge(2) S(4) -106.77(7) ? . . . .
S(1) Ge(1) Ge(2) C(25) 76.2(3) ? . . . .
S(2) Ge(1) Ge(2) S(1) -145.38(6) ? . . . .
S(2) Ge(1) Ge(2) S(4) 107.84(6) ? . . . .
S(2) Ge(1) Ge(2) C(25) -69.2(3) ? . . . .
Ge(2) Ge(1) S(3) Ni(1) -14.41(9) ? . . . .
S(3) Ge(1) Ge(2) S(1) 108.78(7) ? . . . .
S(3) Ge(1) Ge(2) S(2) -105.84(6) ? . . . .
S(3) Ge(1) Ge(2) S(4) 2.01(7) ? . . . .
S(3) Ge(1) Ge(2) C(25) -175.1(3) ? . . . .
Ge(2) Ge(1) C(1) C(2) -87.4(5) ? . . . .
Ge(2) Ge(1) C(1) C(6) 94.7(6) ? . . . .
C(1) Ge(1) Ge(2) S(1) -74.6(4) ? . . . .
C(1) Ge(1) Ge(2) S(2) 70.8(4) ? . . . .
C(1) Ge(1) Ge(2) S(4) 178.6(4) ? . . . .
C(1) Ge(1) Ge(2) C(25) 1.6(5) ? . . . .
S(1) Ge(1) S(2) Ge(2) -26.07(4) ? . . . .
S(2) Ge(1) S(1) Ge(2) 25.98(4) ? . . . .
S(1) Ge(1) S(3) Ni(1) 37.18(12) ? . . . .
S(3) Ge(1) S(1) Ge(2) -86.52(8) ? . . . .
S(1) Ge(1) C(1) C(2) -143.7(4) ? . . . .
S(1) Ge(1) C(1) C(6) 38.4(5) ? . . . .
C(1) Ge(1) S(1) Ge(2) 147.3(2) ? . . . .
S(2) Ge(1) S(3) Ni(1) -65.86(9) ? . . . .
S(3) Ge(1) S(2) Ge(2) 88.35(5) ? . . . .
S(2) Ge(1) C(1) C(2) -34.0(5) ? . . . .
S(2) Ge(1) C(1) C(6) 148.0(4) ? . . . .
C(1) Ge(1) S(2) Ge(2) -148.47(18) ? . . . .
S(3) Ge(1) C(1) C(2) 89.1(5) ? . . . .
S(3) Ge(1) C(1) C(6) -88.9(5) ? . . . .
C(1) Ge(1) S(3) Ni(1) 167.4(2) ? . . . .
Ge(1) Ge(2) S(4) Ni(1) 11.09(7) ? . . . .
Ge(1) Ge(2) C(25) C(26) 96.2(4) ? . . . .
Ge(1) Ge(2) C(25) C(30) -82.1(4) ? . . . .
S(1) Ge(2) S(2) Ge(1) 26.03(5) ? . . . .
S(2) Ge(2) S(1) Ge(1) -25.95(5) ? . . . .
S(1) Ge(2) S(4) Ni(1) -40.15(8) ? . . . .
S(4) Ge(2) S(1) Ge(1) 86.74(5) ? . . . .
S(1) Ge(2) C(25) C(26) 152.2(3) ? . . . .
S(1) Ge(2) C(25) C(30) -26.1(4) ? . . . .
C(25) Ge(2) S(1) Ge(1) -143.65(15) ? . . . .
S(2) Ge(2) S(4) Ni(1) 62.04(10) ? . . . .
S(4) Ge(2) S(2) Ge(1) -85.96(7) ? . . . .
S(2) Ge(2) C(25) C(26) 45.2(4) ? . . . .
S(2) Ge(2) C(25) C(30) -133.1(3) ? . . . .
C(25) Ge(2) S(2) Ge(1) 146.08(19) ? . . . .
S(4) Ge(2) C(25) C(26) -80.6(3) ? . . . .
S(4) Ge(2) C(25) C(30) 101.1(3) ? . . . .
C(25) Ge(2) S(4) Ni(1) -170.7(2) ? . . . .
S(3) Ni(1) S(4) Ge(2) -21.30(9) ? . . . .
S(4) Ni(1) S(3) Ge(1) 22.79(10) ? . . . .
S(3) Ni(1) P(1) C(49) -173.5(2) ? . . . .
S(3) Ni(1) P(1) C(51) 74.65(19) ? . . . .
S(3) Ni(1) P(1) C(57) -54.1(2) ? . . . .
P(1) Ni(1) S(3) Ge(1) -167.27(9) ? . . . .
S(3) Ni(1) P(2) C(50) -54.0(3) ? . . . .
S(3) Ni(1) P(2) C(63) -174.0(3) ? . . . .
S(3) Ni(1) P(2) C(69) 58.6(4) ? . . . .
P(2) Ni(1) S(3) Ge(1) -110.3(2) ? . . . .
S(4) Ni(1) P(1) C(49) -31.2(4) ? . . . .
S(4) Ni(1) P(1) C(51) -143.0(2) ? . . . .
S(4) Ni(1) P(1) C(57) 88.2(3) ? . . . .
P(1) Ni(1) S(4) Ge(2) -161.3(2) ? . . . .
S(4) Ni(1) P(2) C(50) 169.9(2) ? . . . .
S(4) Ni(1) P(2) C(63) 49.9(2) ? . . . .
S(4) Ni(1) P(2) C(69) -77.4(3) ? . . . .
P(2) Ni(1) S(4) Ge(2) 146.08(8) ? . . . .
P(1) Ni(1) P(2) C(50) 2.3(2) ? . . . .
P(1) Ni(1) P(2) C(63) -117.7(2) ? . . . .
P(1) Ni(1) P(2) C(69) 115.0(3) ? . . . .
P(2) Ni(1) P(1) C(49) 20.9(2) ? . . . .
P(2) Ni(1) P(1) C(51) -90.91(19) ? . . . .
P(2) Ni(1) P(1) C(57) 140.3(2) ? . . . .
Ni(1) P(1) C(49) C(50) -44.0(6) ? . . . .
Ni(1) P(1) C(51) C(52) 12.2(4) ? . . . .
Ni(1) P(1) C(51) C(56) -175.3(3) ? . . . .
Ni(1) P(1) C(57) C(58) 91.1(7) ? . . . .
Ni(1) P(1) C(57) C(62) -89.1(6) ? . . . .
C(49) P(1) C(51) C(52) -103.4(4) ? . . . .
C(49) P(1) C(51) C(56) 69.2(5) ? . . . .
C(51) P(1) C(49) C(50) 76.4(6) ? . . . .
C(49) P(1) C(57) C(58) -148.1(6) ? . . . .
C(49) P(1) C(57) C(62) 31.7(8) ? . . . .
C(57) P(1) C(49) C(50) -172.4(6) ? . . . .
C(51) P(1) C(57) C(58) -40.9(7) ? . . . .
C(51) P(1) C(57) C(62) 138.9(6) ? . . . .
C(57) P(1) C(51) C(52) 147.0(4) ? . . . .
C(57) P(1) C(51) C(56) -40.4(4) ? . . . .
Ni(1) P(2) C(50) C(49) -29.7(5) ? . . . .
Ni(1) P(2) C(63) C(64) 85.8(7) ? . . . .
Ni(1) P(2) C(63) C(68) -90.6(6) ? . . . .
Ni(1) P(2) C(69) C(70) -176.9(7) ? . . . .
Ni(1) P(2) C(69) C(74) -4.9(8) ? . . . .
C(50) P(2) C(63) C(64) -36.6(7) ? . . . .
C(50) P(2) C(63) C(68) 146.9(6) ? . . . .
C(63) P(2) C(50) C(49) 100.5(5) ? . . . .
C(50) P(2) C(69) C(70) -60.3(8) ? . . . .
C(50) P(2) C(69) C(74) 111.7(7) ? . . . .
C(69) P(2) C(50) C(49) -148.8(5) ? . . . .
C(63) P(2) C(69) C(70) 48.3(8) ? . . . .
C(63) P(2) C(69) C(74) -139.7(7) ? . . . .
C(69) P(2) C(63) C(64) -144.3(6) ? . . . .
C(69) P(2) C(63) C(68) 39.2(6) ? . . . .
Ge(1) C(1) C(2) C(3) -176.5(5) ? . . . .
Ge(1) C(1) C(2) C(7) 4.9(8) ? . . . .
Ge(1) C(1) C(6) C(5) 176.5(5) ? . . . .
Ge(1) C(1) C(6) C(16) -2.1(8) ? . . . .
C(2) C(1) C(6) C(5) -1.5(9) ? . . . .
C(2) C(1) C(6) C(16) 180.0(5) ? . . . .
C(6) C(1) C(2) C(3) 1.4(9) ? . . . .
C(6) C(1) C(2) C(7) -177.2(5) ? . . . .
C(1) C(2) C(3) C(4) -0.1(8) ? . . . .
C(1) C(2) C(7) C(8) 92.3(6) ? . . . .
C(1) C(2) C(7) C(12) -92.0(7) ? . . . .
C(3) C(2) C(7) C(8) -86.3(7) ? . . . .
C(3) C(2) C(7) C(12) 89.4(6) ? . . . .
C(7) C(2) C(3) C(4) 178.6(6) ? . . . .
C(2) C(3) C(4) C(5) -1.1(12) ? . . . .
C(3) C(4) C(5) C(6) 1.0(12) ? . . . .
C(4) C(5) C(6) C(1) 0.2(8) ? . . . .
C(4) C(5) C(6) C(16) 178.9(7) ? . . . .
C(1) C(6) C(16) C(17) 92.5(9) ? . . . .
C(1) C(6) C(16) C(21) -91.5(8) ? . . . .
C(5) C(6) C(16) C(17) -86.1(8) ? . . . .
C(5) C(6) C(16) C(21) 89.9(9) ? . . . .
C(2) C(7) C(8) C(9) 175.2(4) ? . . . .
C(2) C(7) C(8) C(13) -3.7(7) ? . . . .
C(2) C(7) C(12) C(11) -174.8(5) ? . . . .
C(2) C(7) C(12) C(15) 2.2(7) ? . . . .
C(8) C(7) C(12) C(11) 0.9(7) ? . . . .
C(8) C(7) C(12) C(15) 177.9(4) ? . . . .
C(12) C(7) C(8) C(9) -0.6(7) ? . . . .
C(12) C(7) C(8) C(13) -179.5(5) ? . . . .
C(7) C(8) C(9) C(10) 0.6(8) ? . . . .
C(13) C(8) C(9) C(10) 179.4(5) ? . . . .
C(8) C(9) C(10) C(11) -0.8(8) ? . . . .
C(8) C(9) C(10) C(14) 179.9(4) ? . . . .
C(9) C(10) C(11) C(12) 1.1(8) ? . . . .
C(14) C(10) C(11) C(12) -179.5(5) ? . . . .
C(10) C(11) C(12) C(7) -1.2(8) ? . . . .
C(10) C(11) C(12) C(15) -178.2(5) ? . . . .
C(6) C(16) C(17) C(18) 177.0(7) ? . . . .
C(6) C(16) C(17) C(22) -3.3(11) ? . . . .
C(6) C(16) C(21) C(20) -177.9(7) ? . . . .
C(6) C(16) C(21) C(24) 1.0(11) ? . . . .
C(17) C(16) C(21) C(20) -1.8(12) ? . . . .
C(17) C(16) C(21) C(24) 177.0(7) ? . . . .
C(21) C(16) C(17) C(18) 1.0(12) ? . . . .
C(21) C(16) C(17) C(22) -179.4(7) ? . . . .
C(16) C(17) C(18) C(19) 1.0(14) ? . . . .
C(22) C(17) C(18) C(19) -178.6(9) ? . . . .
C(17) C(18) C(19) C(20) -2.1(16) ? . . . .
C(17) C(18) C(19) C(23) 177.6(10) ? . . . .
C(18) C(19) C(20) C(21) 1.2(16) ? . . . .
C(23) C(19) C(20) C(21) -178.5(10) ? . . . .
C(19) C(20) C(21) C(16) 0.7(12) ? . . . .
C(19) C(20) C(21) C(24) -178.1(9) ? . . . .
Ge(2) C(25) C(26) C(27) -176.9(4) ? . . . .
Ge(2) C(25) C(26) C(31) 5.0(6) ? . . . .
Ge(2) C(25) C(30) C(29) 175.2(4) ? . . . .
Ge(2) C(25) C(30) C(40) -5.9(6) ? . . . .
C(26) C(25) C(30) C(29) -3.1(7) ? . . . .
C(26) C(25) C(30) C(40) 175.8(4) ? . . . .
C(30) C(25) C(26) C(27) 1.4(7) ? . . . .
C(30) C(25) C(26) C(31) -176.7(4) ? . . . .
C(25) C(26) C(27) C(28) 0.4(8) ? . . . .
C(25) C(26) C(31) C(32) 82.3(9) ? . . . .
C(25) C(26) C(31) C(36) -99.0(9) ? . . . .
C(27) C(26) C(31) C(32) -95.8(9) ? . . . .
C(27) C(26) C(31) C(36) 82.9(10) ? . . . .
C(31) C(26) C(27) C(28) 178.6(6) ? . . . .
C(26) C(27) C(28) C(29) -0.6(11) ? . . . .
C(27) C(28) C(29) C(30) -1.1(11) ? . . . .
C(28) C(29) C(30) C(25) 3.0(9) ? . . . .
C(28) C(29) C(30) C(40) -176.1(6) ? . . . .
C(25) C(30) C(40) C(41) 104.5(6) ? . . . .
C(25) C(30) C(40) C(45) -82.6(7) ? . . . .
C(29) C(30) C(40) C(41) -76.5(7) ? . . . .
C(29) C(30) C(40) C(45) 96.4(6) ? . . . .
C(26) C(31) C(32) C(33) -179.0(9) ? . . . .
C(26) C(31) C(32) C(37) 6.8(14) ? . . . .
C(26) C(31) C(36) C(35) 177.2(9) ? . . . .
C(26) C(31) C(36) C(39) -0.6(14) ? . . . .
C(32) C(31) C(36) C(35) -4.1(14) ? . . . .
C(32) C(31) C(36) C(39) 178.0(9) ? . . . .
C(36) C(31) C(32) C(33) 2.3(14) ? . . . .
C(36) C(31) C(32) C(37) -171.9(9) ? . . . .
C(31) C(32) C(33) C(34) 2.3(15) ? . . . .
C(37) C(32) C(33) C(34) 176.7(10) ? . . . .
C(32) C(33) C(34) C(35) -5.1(17) ? . . . .
C(32) C(33) C(34) C(38) 175.9(10) ? . . . .
C(33) C(34) C(35) C(36) 3.2(17) ? . . . .
C(38) C(34) C(35) C(36) -177.8(10) ? . . . .
C(34) C(35) C(36) C(31) 1.4(16) ? . . . .
C(34) C(35) C(36) C(39) 179.3(10) ? . . . .
C(30) C(40) C(41) C(42) 171.4(6) ? . . . .
C(30) C(40) C(41) C(46) -9.4(9) ? . . . .
C(30) C(40) C(45) C(44) -170.5(6) ? . . . .
C(30) C(40) C(45) C(48) 9.6(10) ? . . . .
C(41) C(40) C(45) C(44) 2.5(10) ? . . . .
C(41) C(40) C(45) C(48) -177.5(6) ? . . . .
C(45) C(40) C(41) C(42) -1.6(10) ? . . . .
C(45) C(40) C(41) C(46) 177.6(6) ? . . . .
C(40) C(41) C(42) C(43) -0.4(11) ? . . . .
C(46) C(41) C(42) C(43) -179.6(7) ? . . . .
C(41) C(42) C(43) C(44) 1.5(11) ? . . . .
C(41) C(42) C(43) C(47) -176.9(7) ? . . . .
C(42) C(43) C(44) C(45) -0.5(11) ? . . . .
C(47) C(43) C(44) C(45) 177.9(7) ? . . . .
C(43) C(44) C(45) C(40) -1.4(11) ? . . . .
C(43) C(44) C(45) C(48) 178.5(7) ? . . . .
P(1) C(49) C(50) P(2) 46.0(7) ? . . . .
P(1) C(51) C(52) C(53) 169.4(4) ? . . . .
P(1) C(51) C(56) C(55) -170.9(5) ? . . . .
C(52) C(51) C(56) C(55) 1.8(8) ? . . . .
C(56) C(51) C(52) C(53) -3.3(8) ? . . . .
C(51) C(52) C(53) C(54) 5.8(8) ? . . . .
C(52) C(53) C(54) C(55) -6.5(9) ? . . . .
C(53) C(54) C(55) C(56) 5.1(10) ? . . . .
C(54) C(55) C(56) C(51) -2.7(10) ? . . . .
P(1) C(57) C(58) C(59) -179.2(6) ? . . . .
P(1) C(57) C(62) C(61) 179.3(7) ? . . . .
C(58) C(57) C(62) C(61) -0.9(13) ? . . . .
C(62) C(57) C(58) C(59) 1.0(12) ? . . . .
C(57) C(58) C(59) C(60) -0.9(13) ? . . . .
C(58) C(59) C(60) C(61) 0.7(13) ? . . . .
C(59) C(60) C(61) C(62) -0.6(14) ? . . . .
C(60) C(61) C(62) C(57) 0.7(15) ? . . . .
P(2) C(63) C(64) C(65) -179.3(9) ? . . . .
P(2) C(63) C(68) C(67) 177.1(6) ? . . . .
C(64) C(63) C(68) C(67) 0.5(11) ? . . . .
C(68) C(63) C(64) C(65) -2.8(14) ? . . . .
C(63) C(64) C(65) C(66) 5.9(17) ? . . . .
C(64) C(65) C(66) C(67) -6.9(17) ? . . . .
C(65) C(66) C(67) C(68) 5.0(16) ? . . . .
C(66) C(67) C(68) C(63) -1.8(13) ? . . . .
P(2) C(69) C(70) C(71) 173.7(8) ? . . . .
P(2) C(69) C(74) C(73) -168.9(7) ? . . . .
C(70) C(69) C(74) C(73) 3.2(14) ? . . . .
C(74) C(69) C(70) C(71) 1.8(15) ? . . . .
C(69) C(70) C(71) C(72) -5.7(17) ? . . . .
C(70) C(71) C(72) C(73) 4.7(18) ? . . . .
C(71) C(72) C(73) C(74) 0.2(13) ? . . . .
C(72) C(73) C(74) C(69) -4.1(15) ? . . . .
